data_4133254
loop_
_publ_author_name
'R\"osel, S\"oren'
'Becker, Jonathan'
'Allen, Wesley D.'
'Schreiner, Peter R.'

_publ_section_title
;
 Probing the Delicate Balance between Pauli Repulsion and London
 Dispersion with Triphenylmethyl Derivatives.
;
_journal_issue 43
_journal_name_full 'Journal of the American Chemical Society'
_journal_page_first 14421
_journal_page_last 14432
_journal_paper_doi 10.1021/jacs.8b09145
_journal_volume 140
_journal_year 2018
_chemical_formula_sum 'C200 H240 O2'
_chemical_formula_weight 2675.91
_space_group_crystal_system triclinic
_space_group_IT_number 2
_space_group_name_Hall '-P 1'
_space_group_name_H-M_alt 'P -1'
_atom_sites_solution_hydrogens geom
_atom_sites_solution_primary direct
_atom_sites_solution_secondary difmap
_audit_creation_method SHELXL-2016/6
_cell_angle_alpha 96.565(4)
_cell_angle_beta 110.299(4)
_cell_angle_gamma 111.443(4)
_cell_formula_units_Z 1
_cell_length_a 16.1705(17)
_cell_length_b 16.7215(17)
_cell_length_c 17.0809(17)
_cell_measurement_reflns_used 9920
_cell_measurement_temperature 100(2)
_cell_measurement_theta_max 33.09
_cell_measurement_theta_min 2.37
_cell_volume 3875.0(7)
_computing_cell_refinement 'SAINT 8.38A (Bruker-AXS, 2017)'
_computing_data_collection 'APEX3 v2017.3-0 (Bruker-AXS, 2017)'
_computing_data_reduction 'SAINT 8.38A (Bruker-AXS, 2017)'
_computing_molecular_graphics 'Bruker SHELXTL'
_computing_publication_material 'Bruker SHELXTL'
_computing_structure_refinement 'SHELXL-2016/6 (Sheldrick, 2016)'
_computing_structure_solution 'SHELXT-2015 (Sheldrick, 2015)'
_diffrn_ambient_temperature 100(2)
_diffrn_measured_fraction_theta_full 0.991
_diffrn_measured_fraction_theta_max 0.992
_diffrn_measurement_device_type 'Bruker PHOTON100'
_diffrn_measurement_method '\f and \w scans'
_diffrn_radiation_type MoK\a
_diffrn_radiation_wavelength 0.71073
_diffrn_reflns_av_R_equivalents 0.0598
_diffrn_reflns_av_unetI/netI 0.0354
_diffrn_reflns_Laue_measured_fraction_full 0.991
_diffrn_reflns_Laue_measured_fraction_max 0.992
_diffrn_reflns_limit_h_max 20
_diffrn_reflns_limit_h_min -19
_diffrn_reflns_limit_k_max 21
_diffrn_reflns_limit_k_min -21
_diffrn_reflns_limit_l_max 21
_diffrn_reflns_limit_l_min -21
_diffrn_reflns_number 145420
_diffrn_reflns_point_group_measured_fraction_full 0.991
_diffrn_reflns_point_group_measured_fraction_max 0.992
_diffrn_reflns_theta_full 25.242
_diffrn_reflns_theta_max 26.733
_diffrn_reflns_theta_min 2.144
_diffrn_source 'I\mS micro-focus sealed tube, multilayer optics'
_exptl_absorpt_coefficient_mu 0.065
_exptl_absorpt_correction_T_max 0.7469
_exptl_absorpt_correction_T_min 0.7175
_exptl_absorpt_correction_type multi-scan
_exptl_absorpt_process_details 'SADABS (Sheldrick, 2009)'
_exptl_crystal_colour colourless
_exptl_crystal_density_diffrn 1.147
_exptl_crystal_density_method 'not measured'
_exptl_crystal_description block
_exptl_crystal_F_000 1456
_exptl_crystal_size_max 0.342
_exptl_crystal_size_mid 0.225
_exptl_crystal_size_min 0.132
_refine_diff_density_max 0.340
_refine_diff_density_min -0.270
_refine_diff_density_rms 0.043
_refine_ls_extinction_coef 0.0063(4)
_refine_ls_extinction_expression Fc^*^=kFc[1+0.001xFc^2^\l^3^/sin(2\q)]^-1/4^
_refine_ls_extinction_method 'SHELXL-2016/6 (Sheldrick 2016)'
_refine_ls_goodness_of_fit_ref 1.026
_refine_ls_hydrogen_treatment constr
_refine_ls_matrix_type full
_refine_ls_number_parameters 1445
_refine_ls_number_reflns 16338
_refine_ls_number_restraints 7116
_refine_ls_restrained_S_all 0.919
_refine_ls_R_factor_all 0.0768
_refine_ls_R_factor_gt 0.0527
_refine_ls_shift/su_max 0.000
_refine_ls_shift/su_mean 0.000
_refine_ls_structure_factor_coef Fsqd
_refine_ls_weighting_details 'w=1/[\s^2^(Fo^2^)+(0.0578P)^2^+1.9815P] where P=(Fo^2^+2Fc^2^)/3'
_refine_ls_weighting_scheme calc
_refine_ls_wR_factor_gt 0.1215
_refine_ls_wR_factor_ref 0.1338
_reflns_Friedel_coverage 0.000
_reflns_number_gt 12260
_reflns_number_total 16338
_reflns_threshold_expression 'I > 2\s(I)'
_cod_data_source_file D18049.cif
_cod_data_source_block D18049
_cod_database_code 4133254
_shelx_shelxl_version_number 2016/6
_shelx_space_group_comment
; 
The symmetry employed for this shelxl refinement is uniquely defined 
by the following loop, which should always be used as a source of 
symmetry information in preference to the above space-group names. 
They are only intended as comments. 
;
_shelx_estimated_absorpt_t_min 0.978
_shelx_estimated_absorpt_t_max 0.991

loop_
_space_group_symop_operation_xyz
'x, y, z'
'-x, -y, -z'

loop_
_atom_site_label
_atom_site_type_symbol
_atom_site_fract_x
_atom_site_fract_y
_atom_site_fract_z
_atom_site_U_iso_or_equiv
_atom_site_adp_type
_atom_site_occupancy
_atom_site_site_symmetry_order
_atom_site_calc_flag
_atom_site_refinement_flags_posn
_atom_site_refinement_flags_adp
_atom_site_refinement_flags_occupancy
_atom_site_disorder_assembly
_atom_site_disorder_group
O1 O 0.05112(6) 0.50764(6) 0.52361(6) 0.0102(2) Uani 1 1 d . U . . .
C1 C 0.09891(10) 0.58799(9) 0.59531(8) 0.0097(3) Uani 1 1 d . U . . .
C11 C 0.05566(10) 0.57394(9) 0.66250(9) 0.0101(3) Uani 1 1 d . U . . .
C12 C 0.11319(10) 0.58084(9) 0.74678(9) 0.0111(3) Uani 1 1 d . U . . .
H12 H 0.180066 0.593610 0.762789 0.013 Uiso 1 1 calc R U . . .
C13 C 0.07549(10) 0.56950(9) 0.80928(9) 0.0123(3) Uani 1 1 d D U . . .
C14 C -0.02146(10) 0.55416(9) 0.78550(9) 0.0125(3) Uani 1 1 d . U . . .
H14 H -0.047638 0.547135 0.827541 0.015 Uiso 1 1 calc R U . . .
C15 C -0.08204(10) 0.54872(9) 0.70073(9) 0.0108(3) Uani 1 1 d . U . . .
C16 C -0.04191(10) 0.55859(9) 0.64038(9) 0.0104(3) Uani 1 1 d . U . . .
H16 H -0.081592 0.554828 0.582759 0.013 Uiso 1 1 calc R U . . .
C21 C 0.1475(11) 0.5764(11) 0.8993(8) 0.0148(7) Uani 0.407(18) 1 d D U P A 1
C22 C 0.2363(11) 0.6696(10) 0.9381(9) 0.0192(19) Uani 0.407(18) 1 d D U P A 1
H22A H 0.269172 0.680367 0.898450 0.023 Uiso 0.407(18) 1 calc R U P A 1
H22B H 0.213883 0.716602 0.944916 0.023 Uiso 0.407(18) 1 calc R U P A 1
C23 C 0.3081(10) 0.6733(9) 1.0265(9) 0.033(2) Uani 0.407(18) 1 d D U P A 1
H23 H 0.364961 0.733818 1.051386 0.039 Uiso 0.407(18) 1 calc R U P A 1
C24 C 0.2609(11) 0.6570(9) 1.0892(9) 0.033(2) Uani 0.407(18) 1 d D U P A 1
H24A H 0.309033 0.659385 1.145489 0.039 Uiso 0.407(18) 1 calc R U P A 1
H24B H 0.239794 0.704286 1.099628 0.039 Uiso 0.407(18) 1 calc R U P A 1
C25 C 0.1734(10) 0.5666(9) 1.0525(9) 0.025(2) Uani 0.407(18) 1 d D U P A 1
H25 H 0.141073 0.556914 1.093202 0.030 Uiso 0.407(18) 1 calc R U P A 1
C26 C 0.1008(10) 0.5636(12) 0.9642(11) 0.0207(11) Uani 0.407(18) 1 d D U P A 1
H26A H 0.042120 0.505301 0.940515 0.025 Uiso 0.407(18) 1 calc R U P A 1
H26B H 0.079506 0.611216 0.972304 0.025 Uiso 0.407(18) 1 calc R U P A 1
C27 C 0.1872(11) 0.5065(10) 0.8915(9) 0.0215(10) Uani 0.407(18) 1 d D U P A 1
H27A H 0.219642 0.516578 0.851460 0.026 Uiso 0.407(18) 1 calc R U P A 1
H27B H 0.131982 0.445996 0.866397 0.026 Uiso 0.407(18) 1 calc R U P A 1
C28 C 0.2609(9) 0.5114(9) 0.9802(8) 0.0303(11) Uani 0.407(18) 1 d D U P A 1
H28 H 0.285523 0.465424 0.973340 0.036 Uiso 0.407(18) 1 calc R U P A 1
C29 C 0.2074(9) 0.4938(8) 1.0401(9) 0.0349(11) Uani 0.407(18) 1 d D U P A 1
H29A H 0.150179 0.434499 1.013950 0.042 Uiso 0.407(18) 1 calc R U P A 1
H29B H 0.251998 0.493917 1.097101 0.042 Uiso 0.407(18) 1 calc R U P A 1
C30 C 0.3452(9) 0.6040(9) 1.0173(10) 0.037(2) Uani 0.407(18) 1 d D U P A 1
H30A H 0.392870 0.608501 1.074848 0.044 Uiso 0.407(18) 1 calc R U P A 1
H30B H 0.379116 0.614716 0.978498 0.044 Uiso 0.407(18) 1 calc R U P A 1
C21A C 0.1409(8) 0.5671(8) 0.8978(6) 0.0148(7) Uani 0.593(18) 1 d D U P A 2
C22A C 0.2345(8) 0.6553(7) 0.9445(7) 0.0258(17) Uani 0.593(18) 1 d D U P A 2
H22C H 0.216442 0.704432 0.956670 0.031 Uiso 0.593(18) 1 calc R U P A 2
H22D H 0.268321 0.668802 0.905903 0.031 Uiso 0.593(18) 1 calc R U P A 2
C23A C 0.3047(6) 0.6512(6) 1.0302(6) 0.0315(17) Uani 0.593(18) 1 d D U P A 2
H23A H 0.365267 0.709011 1.058540 0.038 Uiso 0.593(18) 1 calc R U P A 2
C24A C 0.2501(8) 0.6338(7) 1.0893(6) 0.0321(17) Uani 0.593(18) 1 d D U P A 2
H24C H 0.293306 0.631864 1.145954 0.039 Uiso 0.593(18) 1 calc R U P A 2
H24D H 0.231294 0.682734 1.100007 0.039 Uiso 0.593(18) 1 calc R U P A 2
C25A C 0.1589(7) 0.5451(7) 1.0452(7) 0.0278(16) Uani 0.593(18) 1 d D U P A 2
H25A H 0.124412 0.533424 1.084135 0.033 Uiso 0.593(18) 1 calc R U P A 2
C26A C 0.0891(7) 0.5477(8) 0.9587(7) 0.0207(11) Uani 0.593(18) 1 d D U P A 2
H26C H 0.067785 0.594731 0.969320 0.025 Uiso 0.593(18) 1 calc R U P A 2
H26D H 0.030303 0.489562 0.930933 0.025 Uiso 0.593(18) 1 calc R U P A 2
C27A C 0.1713(8) 0.4915(7) 0.8824(6) 0.0215(10) Uani 0.593(18) 1 d D U P A 2
H27C H 0.112099 0.433722 0.853541 0.026 Uiso 0.593(18) 1 calc R U P A 2
H27D H 0.205082 0.502287 0.843495 0.026 Uiso 0.593(18) 1 calc R U P A 2
C28A C 0.2393(6) 0.4868(7) 0.9684(5) 0.0303(11) Uani 0.593(18) 1 d D U P A 2
H28A H 0.257501 0.437016 0.957023 0.036 Uiso 0.593(18) 1 calc R U P A 2
C29A C 0.1872(7) 0.4700(7) 1.0288(6) 0.0349(11) Uani 0.593(18) 1 d D U P A 2
H29C H 0.127889 0.412246 1.001685 0.042 Uiso 0.593(18) 1 calc R U P A 2
H29D H 0.231157 0.467086 1.084458 0.042 Uiso 0.593(18) 1 calc R U P A 2
C30A C 0.3308(6) 0.5741(7) 1.0113(6) 0.0341(16) Uani 0.593(18) 1 d D U P A 2
H30C H 0.364970 0.585185 0.972701 0.041 Uiso 0.593(18) 1 calc R U P A 2
H30D H 0.375591 0.570613 1.066228 0.041 Uiso 0.593(18) 1 calc R U P A 2
C31 C -0.18681(10) 0.53796(9) 0.67667(9) 0.0123(3) Uani 1 1 d D U . . .
C32 C -0.24364(11) 0.46513(11) 0.71055(10) 0.0197(3) Uani 1 1 d D U . . .
H32A H -0.249210 0.406724 0.683415 0.024 Uiso 1 1 calc R U . . .
H32B H -0.207056 0.479082 0.774157 0.024 Uiso 1 1 calc R U . . .
C33 C -0.34663(11) 0.45879(12) 0.68993(11) 0.0252(4) Uani 1 1 d D U . . .
H33 H -0.381324 0.411690 0.713355 0.030 Uiso 1 1 calc R U . . .
C34 C -0.33941(12) 0.54826(13) 0.73107(10) 0.0272(4) Uani 1 1 d D U . . .
H34A H -0.405892 0.543895 0.717396 0.033 Uiso 1 1 calc R U . . .
H34B H -0.303651 0.564077 0.794980 0.033 Uiso 1 1 calc R U . . .
C35 C -0.28584(12) 0.62024(12) 0.69630(11) 0.0249(4) Uani 1 1 d D U . . .
H35 H -0.281033 0.678946 0.723473 0.030 Uiso 1 1 calc R U . . .
C36 C -0.18253(11) 0.62711(10) 0.71837(10) 0.0197(3) Uani 1 1 d D U . . .
H36A H -0.145990 0.643118 0.782202 0.024 Uiso 1 1 calc R U . . .
H36B H -0.147033 0.675115 0.697106 0.024 Uiso 1 1 calc R U . . .
C37 C -0.24638(11) 0.51408(11) 0.57752(9) 0.0191(3) Uani 1 1 d D U . . .
H37A H -0.212449 0.560916 0.554268 0.023 Uiso 1 1 calc R U . . .
H37B H -0.250752 0.456688 0.549234 0.023 Uiso 1 1 calc R U . . .
C38 C -0.35019(11) 0.50618(12) 0.55624(10) 0.0230(4) Uani 1 1 d D U . . .
H38 H -0.387362 0.490423 0.491834 0.028 Uiso 1 1 calc R U . . .
C39 C -0.34253(12) 0.59573(12) 0.59778(11) 0.0274(4) Uani 1 1 d D U . . .
H39A H -0.408909 0.591891 0.583448 0.033 Uiso 1 1 calc R U . . .
H39B H -0.308413 0.642599 0.574668 0.033 Uiso 1 1 calc R U . . .
C40 C -0.40400(12) 0.43369(12) 0.59107(11) 0.0288(4) Uani 1 1 d D U . . .
H40A H -0.409439 0.375327 0.563966 0.035 Uiso 1 1 calc R U . . .
H40B H -0.470897 0.428469 0.576714 0.035 Uiso 1 1 calc R U . . .
C41 C 0.20172(10) 0.59167(9) 0.62814(8) 0.0104(3) Uani 1 1 d . U . . .
C42 C 0.28355(10) 0.66640(9) 0.63986(9) 0.0114(3) Uani 1 1 d . U . . .
H42 H 0.277589 0.719269 0.630234 0.014 Uiso 1 1 calc R U . . .
C43 C 0.37555(10) 0.66543(9) 0.66582(9) 0.0133(3) Uani 1 1 d D U . . .
C44 C 0.38218(10) 0.58776(9) 0.68189(9) 0.0133(3) Uani 1 1 d . U . . .
H44 H 0.444135 0.586430 0.700171 0.016 Uiso 1 1 calc R U . . .
C45 C 0.30022(10) 0.51111(9) 0.67197(9) 0.0114(3) Uani 1 1 d D U . . .
C46 C 0.21037(10) 0.51408(9) 0.64373(8) 0.0104(3) Uani 1 1 d . U . . .
H46 H 0.153610 0.462558 0.634772 0.012 Uiso 1 1 calc R U . . .
C51 C 0.4641(5) 0.7501(5) 0.6772(5) 0.0160(4) Uani 0.626(7) 1 d D U P B 1
C52 C 0.4393(3) 0.7995(3) 0.6075(3) 0.0363(11) Uani 0.626(7) 1 d D U P B 1
H52A H 0.415338 0.759510 0.549240 0.044 Uiso 0.626(7) 1 calc R U P B 1
H52B H 0.386442 0.815306 0.609121 0.044 Uiso 0.626(7) 1 calc R U P B 1
C53 C 0.5297(3) 0.8850(3) 0.6233(3) 0.0318(10) Uani 0.626(7) 1 d D U P B 1
H53 H 0.510945 0.916296 0.578377 0.038 Uiso 0.626(7) 1 calc R U P B 1
C54 C 0.5644(3) 0.9458(3) 0.7128(4) 0.0344(10) Uani 0.626(7) 1 d D U P B 1
H54A H 0.511421 0.960914 0.715320 0.041 Uiso 0.626(7) 1 calc R U P B 1
H54B H 0.621472 1.002083 0.723482 0.041 Uiso 0.626(7) 1 calc R U P B 1
C55 C 0.5929(3) 0.8993(3) 0.7827(3) 0.0385(11) Uani 0.626(7) 1 d D U P B 1
H55 H 0.618487 0.940099 0.841784 0.046 Uiso 0.626(7) 1 calc R U P B 1
C56 C 0.5024(4) 0.8139(4) 0.7668(3) 0.0322(12) Uani 0.626(7) 1 d D U P B 1
H56A H 0.519717 0.783687 0.812323 0.039 Uiso 0.626(7) 1 calc R U P B 1
H56B H 0.450306 0.829832 0.770497 0.039 Uiso 0.626(7) 1 calc R U P B 1
C57 C 0.5459(5) 0.7280(4) 0.6702(4) 0.0277(12) Uani 0.626(7) 1 d D U P B 1
H57A H 0.520849 0.686692 0.612292 0.033 Uiso 0.626(7) 1 calc R U P B 1
H57B H 0.565793 0.697502 0.714609 0.033 Uiso 0.626(7) 1 calc R U P B 1
C58 C 0.6357(6) 0.8133(5) 0.6831(4) 0.0360(9) Uani 0.626(7) 1 d D U P B 1
H58 H 0.687919 0.797034 0.678789 0.043 Uiso 0.626(7) 1 calc R U P B 1
C59 C 0.6728(5) 0.8734(5) 0.7736(5) 0.0465(15) Uani 0.626(7) 1 d D U P B 1
H59A H 0.731677 0.928205 0.784718 0.056 Uiso 0.626(7) 1 calc R U P B 1
H59B H 0.691676 0.841861 0.817421 0.056 Uiso 0.626(7) 1 calc R U P B 1
C60 C 0.6090(4) 0.8622(4) 0.6169(4) 0.0427(11) Uani 0.626(7) 1 d D U P B 1
H60A H 0.667209 0.917550 0.627732 0.051 Uiso 0.626(7) 1 calc R U P B 1
H60B H 0.585965 0.824136 0.557888 0.051 Uiso 0.626(7) 1 calc R U P B 1
C51A C 0.4649(9) 0.7469(8) 0.6748(8) 0.0160(4) Uani 0.374(7) 1 d D U P B 2
C52A C 0.4370(6) 0.7687(5) 0.5869(6) 0.0363(11) Uani 0.374(7) 1 d D U P B 2
H52C H 0.378006 0.779560 0.573489 0.044 Uiso 0.374(7) 1 calc R U P B 2
H52D H 0.420926 0.716846 0.540541 0.044 Uiso 0.374(7) 1 calc R U P B 2
C53A C 0.5216(5) 0.8520(5) 0.5881(6) 0.0407(17) Uani 0.374(7) 1 d D U P B 2
H53A H 0.503584 0.865052 0.530389 0.049 Uiso 0.374(7) 1 calc R U P B 2
C54A C 0.5424(5) 0.9293(5) 0.6582(7) 0.0376(17) Uani 0.374(7) 1 d D U P B 2
H54C H 0.482966 0.939448 0.644811 0.045 Uiso 0.374(7) 1 calc R U P B 2
H54D H 0.595039 0.984064 0.659150 0.045 Uiso 0.374(7) 1 calc R U P B 2
C55A C 0.5732(5) 0.9129(5) 0.7467(6) 0.0394(17) Uani 0.374(7) 1 d D U P B 2
H55A H 0.585752 0.965335 0.791321 0.047 Uiso 0.374(7) 1 calc R U P B 2
C56A C 0.4874(8) 0.8280(6) 0.7428(7) 0.042(2) Uani 0.374(7) 1 d D U P B 2
H56C H 0.504803 0.816085 0.800382 0.050 Uiso 0.374(7) 1 calc R U P B 2
H56D H 0.428200 0.838634 0.728881 0.050 Uiso 0.374(7) 1 calc R U P B 2
C57A C 0.5586(9) 0.7340(8) 0.6985(7) 0.034(2) Uani 0.374(7) 1 d D U P B 2
H57C H 0.546884 0.681956 0.655076 0.041 Uiso 0.374(7) 1 calc R U P B 2
H57D H 0.576993 0.721849 0.755962 0.041 Uiso 0.374(7) 1 calc R U P B 2
C58A C 0.6429(10) 0.8183(9) 0.7014(8) 0.0360(9) Uani 0.374(7) 1 d D U P B 2
H58A H 0.702919 0.808088 0.715216 0.043 Uiso 0.374(7) 1 calc R U P B 2
C59A C 0.6629(8) 0.8956(8) 0.7716(8) 0.050(3) Uani 0.374(7) 1 d D U P B 2
H59C H 0.677744 0.880802 0.827902 0.061 Uiso 0.374(7) 1 calc R U P B 2
H59D H 0.719978 0.949525 0.777745 0.061 Uiso 0.374(7) 1 calc R U P B 2
C60A C 0.6126(8) 0.8363(7) 0.6127(8) 0.0427(11) Uani 0.374(7) 1 d D U P B 2
H60C H 0.666973 0.889390 0.613436 0.051 Uiso 0.374(7) 1 calc R U P B 2
H60D H 0.600166 0.784543 0.568276 0.051 Uiso 0.374(7) 1 calc R U P B 2
C61 C 0.3123(10) 0.4303(6) 0.6984(7) 0.0122(8) Uani 0.58(2) 1 d D U P C 1
C62 C 0.3810(7) 0.4602(6) 0.7966(5) 0.0098(11) Uani 0.58(2) 1 d D U P C 1
H62A H 0.444582 0.509576 0.807982 0.012 Uiso 0.58(2) 1 calc R U P C 1
H62B H 0.351388 0.482366 0.830633 0.012 Uiso 0.58(2) 1 calc R U P C 1
C63 C 0.3976(6) 0.3813(5) 0.8247(5) 0.0131(12) Uani 0.58(2) 1 d D U P C 1
H63 H 0.441922 0.401529 0.888094 0.016 Uiso 0.58(2) 1 calc R U P C 1
C64 C 0.3004(6) 0.3055(6) 0.8087(6) 0.0222(13) Uani 0.58(2) 1 d D U P C 1
H64A H 0.269912 0.326430 0.842672 0.027 Uiso 0.58(2) 1 calc R U P C 1
H64B H 0.311557 0.255205 0.827778 0.027 Uiso 0.58(2) 1 calc R U P C 1
C65 C 0.2318(6) 0.2739(6) 0.7118(6) 0.0205(13) Uani 0.58(2) 1 d D U P C 1
H65 H 0.167725 0.224634 0.701609 0.025 Uiso 0.58(2) 1 calc R U P C 1
C66 C 0.2148(8) 0.3530(8) 0.6834(7) 0.0204(13) Uani 0.58(2) 1 d D U P C 1
H66A H 0.169522 0.332886 0.621057 0.024 Uiso 0.58(2) 1 calc R U P C 1
H66B H 0.184205 0.374359 0.716911 0.024 Uiso 0.58(2) 1 calc R U P C 1
C67 C 0.3587(12) 0.3935(9) 0.6472(9) 0.0174(8) Uani 0.58(2) 1 d D U P C 1
H67A H 0.314819 0.372895 0.584460 0.021 Uiso 0.58(2) 1 calc R U P C 1
H67B H 0.421741 0.441909 0.655916 0.021 Uiso 0.58(2) 1 calc R U P C 1
C68 C 0.3765(8) 0.3154(8) 0.6767(7) 0.0206(10) Uani 0.58(2) 1 d D U P C 1
H68 H 0.407488 0.293588 0.643042 0.025 Uiso 0.58(2) 1 calc R U P C 1
C69 C 0.2780(7) 0.2394(6) 0.6599(6) 0.0237(14) Uani 0.58(2) 1 d D U P C 1
H69A H 0.234051 0.218743 0.597139 0.028 Uiso 0.58(2) 1 calc R U P C 1
H69B H 0.288208 0.188302 0.677880 0.028 Uiso 0.58(2) 1 calc R U P C 1
C70 C 0.4450(7) 0.3483(8) 0.7736(6) 0.0178(15) Uani 0.58(2) 1 d D U P C 1
H70A H 0.458013 0.298985 0.793317 0.021 Uiso 0.58(2) 1 calc R U P C 1
H70B H 0.508141 0.397484 0.783764 0.021 Uiso 0.58(2) 1 calc R U P C 1
C61A C 0.3115(13) 0.4270(8) 0.6899(10) 0.0122(8) Uani 0.42(2) 1 d D U P C 2
C62A C 0.3722(11) 0.4453(9) 0.7873(9) 0.024(2) Uani 0.42(2) 1 d D U P C 2
H62C H 0.339672 0.464248 0.820296 0.029 Uiso 0.42(2) 1 calc R U P C 2
H62D H 0.437512 0.495230 0.804958 0.029 Uiso 0.42(2) 1 calc R U P C 2
C63A C 0.3851(9) 0.3634(9) 0.8110(8) 0.027(2) Uani 0.42(2) 1 d D U P C 2
H63A H 0.425213 0.378050 0.874743 0.032 Uiso 0.42(2) 1 calc R U P C 2
C64A C 0.2840(9) 0.2889(8) 0.7844(9) 0.0269(19) Uani 0.42(2) 1 d D U P C 2
H64C H 0.289869 0.235778 0.801236 0.032 Uiso 0.42(2) 1 calc R U P C 2
H64D H 0.249441 0.308380 0.814570 0.032 Uiso 0.42(2) 1 calc R U P C 2
C65A C 0.2265(9) 0.2649(9) 0.6873(9) 0.028(2) Uani 0.42(2) 1 d D U P C 2
H65A H 0.161117 0.213647 0.669554 0.034 Uiso 0.42(2) 1 calc R U P C 2
C66A C 0.2119(12) 0.3479(10) 0.6665(10) 0.0204(13) Uani 0.42(2) 1 d D U P C 2
H66C H 0.169757 0.333225 0.603942 0.024 Uiso 0.42(2) 1 calc R U P C 2
H66D H 0.178795 0.364770 0.699970 0.024 Uiso 0.42(2) 1 calc R U P C 2
C67A C 0.3634(16) 0.3978(13) 0.6401(13) 0.0174(8) Uani 0.42(2) 1 d D U P C 2
H67C H 0.323411 0.381973 0.576830 0.021 Uiso 0.42(2) 1 calc R U P C 2
H67D H 0.427531 0.447982 0.654441 0.021 Uiso 0.42(2) 1 calc R U P C 2
C68A C 0.3790(11) 0.3168(11) 0.6638(10) 0.0206(10) Uani 0.42(2) 1 d D U P C 2
H68A H 0.413981 0.299336 0.631919 0.025 Uiso 0.42(2) 1 calc R U P C 2
C69A C 0.2803(11) 0.2394(10) 0.6393(9) 0.032(2) Uani 0.42(2) 1 d D U P C 2
H69C H 0.240693 0.222787 0.575874 0.038 Uiso 0.42(2) 1 calc R U P C 2
H69D H 0.289787 0.186856 0.654023 0.038 Uiso 0.42(2) 1 calc R U P C 2
C70A C 0.4375(9) 0.3394(11) 0.7595(9) 0.024(2) Uani 0.42(2) 1 d D U P C 2
H70C H 0.501884 0.390514 0.776657 0.029 Uiso 0.42(2) 1 calc R U P C 2
H70D H 0.449315 0.287714 0.773849 0.029 Uiso 0.42(2) 1 calc R U P C 2
C71 C 0.09306(10) 0.66744(9) 0.56167(9) 0.0107(3) Uani 1 1 d . U . . .
C72 C 0.07877(10) 0.73165(9) 0.60678(9) 0.0121(3) Uani 1 1 d . U . . .
H72 H 0.073628 0.726506 0.659896 0.015 Uiso 1 1 calc R U . . .
C73 C 0.07173(10) 0.80401(9) 0.57593(9) 0.0135(3) Uani 1 1 d D U . . .
C74 C 0.08382(11) 0.81158(9) 0.49998(9) 0.0142(3) Uani 1 1 d . U . . .
H74 H 0.079989 0.860633 0.478427 0.017 Uiso 1 1 calc R U . . .
C75 C 0.10149(10) 0.74927(9) 0.45407(9) 0.0128(3) Uani 1 1 d D U . . .
C76 C 0.10420(10) 0.67660(9) 0.48510(9) 0.0124(3) Uani 1 1 d . U . . .
H76 H 0.113768 0.632510 0.453876 0.015 Uiso 1 1 calc R U . . .
C81 C 0.0449(10) 0.8660(9) 0.6246(9) 0.0176(5) Uani 0.467(15) 1 d D U P D 1
C82 C 0.1127(8) 0.8980(9) 0.7233(8) 0.0231(17) Uani 0.467(15) 1 d D U P D 1
H82A H 0.108579 0.845758 0.746506 0.028 Uiso 0.467(15) 1 calc R U P D 1
H82B H 0.181500 0.932876 0.732977 0.028 Uiso 0.467(15) 1 calc R U P D 1
C83 C 0.0801(8) 0.9566(8) 0.7703(7) 0.0319(13) Uani 0.467(15) 1 d D U P D 1
H83 H 0.124285 0.977620 0.833712 0.038 Uiso 0.467(15) 1 calc R U P D 1
C84 C 0.0874(11) 1.0376(9) 0.7358(10) 0.0338(13) Uani 0.467(15) 1 d D U P D 1
H84A H 0.155577 1.072710 0.743942 0.041 Uiso 0.467(15) 1 calc R U P D 1
H84B H 0.069380 1.076360 0.768167 0.041 Uiso 0.467(15) 1 calc R U P D 1
C85 C 0.0186(10) 1.0065(10) 0.6396(11) 0.0301(7) Uani 0.467(15) 1 d D U P D 1
H85 H 0.022553 1.059552 0.616677 0.036 Uiso 0.467(15) 1 calc R U P D 1
C86 C 0.0494(11) 0.9480(11) 0.5903(11) 0.0226(9) Uani 0.467(15) 1 d D U P D 1
H86A H 0.005326 0.927839 0.527578 0.027 Uiso 0.467(15) 1 calc R U P D 1
H86B H 0.116897 0.983820 0.597211 0.027 Uiso 0.467(15) 1 calc R U P D 1
C87 C -0.0604(8) 0.8126(7) 0.6134(6) 0.0277(18) Uani 0.467(15) 1 d D U P D 1
H87A H -0.064755 0.759902 0.635980 0.033 Uiso 0.467(15) 1 calc R U P D 1
H87B H -0.105235 0.790754 0.550877 0.033 Uiso 0.467(15) 1 calc R U P D 1
C88 C -0.0929(7) 0.8706(6) 0.6623(7) 0.0351(16) Uani 0.467(15) 1 d D U P D 1
H88 H -0.161650 0.834434 0.653908 0.042 Uiso 0.467(15) 1 calc R U P D 1
C89 C -0.0873(8) 0.9503(7) 0.6257(7) 0.0399(19) Uani 0.467(15) 1 d D U P D 1
H89A H -0.109324 0.987462 0.655098 0.048 Uiso 0.467(15) 1 calc R U P D 1
H89B H -0.131043 0.929082 0.562851 0.048 Uiso 0.467(15) 1 calc R U P D 1
C90 C -0.0248(9) 0.9024(6) 0.7581(6) 0.0371(17) Uani 0.467(15) 1 d D U P D 1
H90A H -0.029110 0.850360 0.781620 0.045 Uiso 0.467(15) 1 calc R U P D 1
H90B H -0.044501 0.939921 0.790012 0.045 Uiso 0.467(15) 1 calc R U P D 1
C81A C 0.0397(8) 0.8655(8) 0.6194(8) 0.0176(5) Uani 0.533(15) 1 d D U P D 2
C82A C 0.0894(7) 0.8912(9) 0.7196(7) 0.0261(17) Uani 0.533(15) 1 d D U P D 2
H82C H 0.078274 0.836087 0.738968 0.031 Uiso 0.533(15) 1 calc R U P D 2
H82D H 0.160927 0.926070 0.739757 0.031 Uiso 0.533(15) 1 calc R U P D 2
C83A C 0.0497(7) 0.9468(7) 0.7611(6) 0.0319(13) Uani 0.533(15) 1 d D U P D 2
H83A H 0.082072 0.961212 0.825857 0.038 Uiso 0.533(15) 1 calc R U P D 2
C84A C 0.0711(10) 1.0329(8) 0.7327(9) 0.0338(13) Uani 0.533(15) 1 d D U P D 2
H84C H 0.045979 1.069772 0.758234 0.041 Uiso 0.533(15) 1 calc R U P D 2
H84D H 0.142736 1.067977 0.753694 0.041 Uiso 0.533(15) 1 calc R U P D 2
C85A C 0.0224(9) 1.0101(9) 0.6343(9) 0.0301(7) Uani 0.533(15) 1 d D U P D 2
H85A H 0.036798 1.066722 0.616354 0.036 Uiso 0.533(15) 1 calc R U P D 2
C86A C 0.0619(10) 0.9541(9) 0.5938(9) 0.0226(9) Uani 0.533(15) 1 d D U P D 2
H86C H 0.133480 0.988343 0.614155 0.027 Uiso 0.533(15) 1 calc R U P D 2
H86D H 0.031081 0.941171 0.529812 0.027 Uiso 0.533(15) 1 calc R U P D 2
C87A C -0.0720(6) 0.8141(6) 0.5898(5) 0.0204(14) Uani 0.533(15) 1 d D U P D 2
H87C H -0.105414 0.798472 0.525646 0.024 Uiso 0.533(15) 1 calc R U P D 2
H87D H -0.086645 0.757865 0.607211 0.024 Uiso 0.533(15) 1 calc R U P D 2
C88A C -0.1107(5) 0.8708(5) 0.6301(6) 0.0289(13) Uani 0.533(15) 1 d D U P D 2
H88A H -0.183061 0.836560 0.609876 0.035 Uiso 0.533(15) 1 calc R U P D 2
C89A C -0.0884(6) 0.9576(6) 0.6017(5) 0.0314(14) Uani 0.533(15) 1 d D U P D 2
H89C H -0.120138 0.943144 0.537625 0.038 Uiso 0.533(15) 1 calc R U P D 2
H89D H -0.114604 0.994155 0.626098 0.038 Uiso 0.533(15) 1 calc R U P D 2
C90A C -0.0608(7) 0.8934(5) 0.7283(6) 0.0348(14) Uani 0.533(15) 1 d D U P D 2
H90C H -0.075014 0.837564 0.746472 0.042 Uiso 0.533(15) 1 calc R U P D 2
H90D H -0.086988 0.928767 0.754331 0.042 Uiso 0.533(15) 1 calc R U P D 2
C91 C 0.1192(4) 0.7635(4) 0.3732(4) 0.0134(3) Uani 0.662(3) 1 d D U P E 1
C92 C 0.2217(2) 0.84151(18) 0.40593(16) 0.0219(6) Uani 0.662(3) 1 d D U P E 1
H92A H 0.223184 0.895475 0.438251 0.026 Uiso 0.662(3) 1 calc R U P E 1
H92B H 0.270759 0.826210 0.446283 0.026 Uiso 0.662(3) 1 calc R U P E 1
C93 C 0.2483(2) 0.8616(2) 0.33000(19) 0.0255(6) Uani 0.662(3) 1 d D U P E 1
H93 H 0.315068 0.912222 0.352606 0.031 Uiso 0.662(3) 1 calc R U P E 1
C94 C 0.2460(3) 0.7782(3) 0.28037(19) 0.0289(7) Uani 0.662(3) 1 d D U P E 1
H94A H 0.263887 0.790908 0.231765 0.035 Uiso 0.662(3) 1 calc R U P E 1
H94B H 0.294292 0.761296 0.319566 0.035 Uiso 0.662(3) 1 calc R U P E 1
C95 C 0.1438(3) 0.7014(2) 0.2451(2) 0.0259(8) Uani 0.662(3) 1 d D U P E 1
H95 H 0.142846 0.647156 0.212603 0.031 Uiso 0.662(3) 1 calc R U P E 1
C96 C 0.1175(3) 0.68097(18) 0.32143(18) 0.0242(6) Uani 0.662(3) 1 d D U P E 1
H96A H 0.051484 0.630614 0.298801 0.029 Uiso 0.662(3) 1 calc R U P E 1
H96B H 0.164956 0.662963 0.360198 0.029 Uiso 0.662(3) 1 calc R U P E 1
C97 C 0.04498(19) 0.7895(2) 0.31051(16) 0.0193(6) Uani 0.662(3) 1 d D U P E 1
H97A H -0.021578 0.739990 0.288080 0.023 Uiso 0.662(3) 1 calc R U P E 1
H97B H 0.045074 0.842954 0.342154 0.023 Uiso 0.662(3) 1 calc R U P E 1
C98 C 0.0708(2) 0.8094(2) 0.23395(19) 0.0214(7) Uani 0.662(3) 1 d D U P E 1
H98 H 0.021803 0.826141 0.194058 0.026 Uiso 0.662(3) 1 calc R U P E 1
C99 C 0.0703(3) 0.7272(2) 0.18424(18) 0.0270(7) Uani 0.662(3) 1 d D U P E 1
H99A H 0.004024 0.676900 0.160036 0.032 Uiso 0.662(3) 1 calc R U P E 1
H99B H 0.087439 0.740435 0.135397 0.032 Uiso 0.662(3) 1 calc R U P E 1
C100 C 0.1727(3) 0.8864(2) 0.2685(2) 0.0226(7) Uani 0.662(3) 1 d D U P E 1
H10A H 0.173788 0.940605 0.299814 0.027 Uiso 0.662(3) 1 calc R U P E 1
H10B H 0.189351 0.899602 0.219386 0.027 Uiso 0.662(3) 1 calc R U P E 1
C91A C 0.1231(8) 0.7666(8) 0.3750(7) 0.0134(3) Uani 0.338(3) 1 d D U P E 2
C92A C 0.1834(4) 0.8667(3) 0.3871(3) 0.0241(12) Uani 0.338(3) 1 d D U P E 2
H92C H 0.248233 0.888751 0.436542 0.029 Uiso 0.338(3) 1 calc R U P E 2
H92D H 0.149328 0.901135 0.400657 0.029 Uiso 0.338(3) 1 calc R U P E 2
C93A C 0.1976(5) 0.8819(4) 0.3035(4) 0.0247(15) Uani 0.338(3) 1 d D U P E 2
H93A H 0.235567 0.947125 0.312077 0.030 Uiso 0.338(3) 1 calc R U P E 2
C94A C 0.2529(4) 0.8319(4) 0.2865(4) 0.0270(12) Uani 0.338(3) 1 d D U P E 2
H94C H 0.316582 0.853138 0.337282 0.032 Uiso 0.338(3) 1 calc R U P E 2
H94D H 0.266047 0.843358 0.235431 0.032 Uiso 0.338(3) 1 calc R U P E 2
C95A C 0.1937(5) 0.7326(4) 0.2699(4) 0.0151(12) Uani 0.338(3) 1 d D U P E 2
H95A H 0.230054 0.699491 0.257108 0.018 Uiso 0.338(3) 1 calc R U P E 2
C96A C 0.1776(5) 0.7157(4) 0.3524(3) 0.0193(11) Uani 0.338(3) 1 d D U P E 2
H96C H 0.139250 0.650875 0.342241 0.023 Uiso 0.338(3) 1 calc R U P E 2
H96D H 0.241787 0.735202 0.401989 0.023 Uiso 0.338(3) 1 calc R U P E 2
C97A C 0.0238(4) 0.7339(4) 0.2970(3) 0.0222(11) Uani 0.338(3) 1 d D U P E 2
H97C H -0.012011 0.767125 0.309207 0.027 Uiso 0.338(3) 1 calc R U P E 2
H97D H -0.015798 0.669676 0.288066 0.027 Uiso 0.338(3) 1 calc R U P E 2
C98A C 0.0374(4) 0.7478(4) 0.2133(3) 0.0249(12) Uani 0.338(3) 1 d D U P E 2
H98A H -0.027736 0.726097 0.162945 0.030 Uiso 0.338(3) 1 calc R U P E 2
C99A C 0.0938(5) 0.6975(4) 0.1956(4) 0.0239(13) Uani 0.338(3) 1 d D U P E 2
H99C H 0.056749 0.633017 0.187829 0.029 Uiso 0.338(3) 1 calc R U P E 2
H99D H 0.101136 0.704698 0.141277 0.029 Uiso 0.338(3) 1 calc R U P E 2
C00A C 0.0974(5) 0.8477(5) 0.2298(4) 0.0245(13) Uani 0.338(3) 1 d D U P E 2
H00A H 0.104553 0.859106 0.176348 0.029 Uiso 0.338(3) 1 calc R U P E 2
H00B H 0.062161 0.880681 0.243871 0.029 Uiso 0.338(3) 1 calc R U P E 2
C1S C 0.2446(12) 1.1807(12) 0.9854(12) 0.082(4) Uani 0.37(2) 1 d D U P F 1
H1S H 0.181057 1.133503 0.966920 0.098 Uiso 0.37(2) 1 calc R U P F 1
C2S C 0.2681(10) 1.2600(10) 1.0400(13) 0.077(3) Uani 0.37(2) 1 d D U P F 1
H2S H 0.220641 1.267642 1.056847 0.093 Uiso 0.37(2) 1 calc R U P F 1
C3S C 0.3597(11) 1.3281(11) 1.0701(11) 0.062(3) Uani 0.37(2) 1 d D U P F 1
H3S H 0.376818 1.383217 1.108357 0.074 Uiso 0.37(2) 1 calc R U P F 1
C4S C 0.4264(13) 1.3159(10) 1.0447(11) 0.052(3) Uani 0.37(2) 1 d D U P F 1
H4S H 0.490091 1.362998 1.063896 0.062 Uiso 0.37(2) 1 calc R U P F 1
C5S C 0.4007(10) 1.2354(9) 0.9912(9) 0.064(3) Uani 0.37(2) 1 d D U P F 1
H5S H 0.449478 1.226784 0.977401 0.076 Uiso 0.37(2) 1 calc R U P F 1
C6S C 0.3081(10) 1.1661(10) 0.9562(9) 0.067(3) Uani 0.37(2) 1 d D U P F 1
H6S H 0.289796 1.112420 0.915147 0.080 Uiso 0.37(2) 1 calc R U P F 1
C1T C 0.2584(8) 1.1673(6) 0.9689(5) 0.076(2) Uani 0.63(2) 1 d D U P F 2
H1T H 0.193829 1.120649 0.939380 0.091 Uiso 0.63(2) 1 calc R U P F 2
C2T C 0.2730(6) 1.2502(5) 1.0099(6) 0.0683(19) Uani 0.63(2) 1 d D U P F 2
H2T H 0.218887 1.260604 1.009414 0.082 Uiso 0.63(2) 1 calc R U P F 2
C3T C 0.3657(7) 1.3175(6) 1.0512(6) 0.059(2) Uani 0.63(2) 1 d D U P F 2
H3T H 0.376609 1.375388 1.078741 0.070 Uiso 0.63(2) 1 calc R U P F 2
C4T C 0.4423(8) 1.3008(6) 1.0524(8) 0.066(2) Uani 0.63(2) 1 d D U P F 2
H4T H 0.506848 1.347323 1.082929 0.080 Uiso 0.63(2) 1 calc R U P F 2
C5T C 0.4294(8) 1.2194(5) 1.0111(6) 0.0702(18) Uani 0.63(2) 1 d D U P F 2
H5T H 0.483861 1.210089 1.010728 0.084 Uiso 0.63(2) 1 calc R U P F 2
C6T C 0.3364(8) 1.1512(5) 0.9701(6) 0.076(2) Uani 0.63(2) 1 d D U P F 2
H6T H 0.325907 1.093428 0.942857 0.091 Uiso 0.63(2) 1 calc R U P F 2
C11S C 0.8475(15) 1.0632(15) 0.9832(14) 0.067(4) Uani 0.316(13) 1 d D U P G 1
H11S H 0.791943 1.006731 0.960400 0.080 Uiso 0.316(13) 1 calc R U P G 1
C12S C 0.8549(13) 1.1275(10) 1.0469(11) 0.055(3) Uani 0.316(13) 1 d D U P G 1
H12S H 0.805135 1.115876 1.067195 0.066 Uiso 0.316(13) 1 calc R U P G 1
C13S C 0.9354(13) 1.2082(13) 1.0801(14) 0.063(3) Uani 0.316(13) 1 d D U P G 1
H13S H 0.944460 1.252366 1.126538 0.076 Uiso 0.316(13) 1 calc R U P G 1
C14S C 1.0030(12) 1.2247(9) 1.0456(7) 0.064(3) Uani 0.316(13) 1 d D U P G 1
H14S H 1.055188 1.282858 1.064083 0.077 Uiso 0.316(13) 1 calc R U P G 1
C15S C 0.9965(8) 1.1589(10) 0.9852(6) 0.074(3) Uani 0.316(13) 1 d D U P G 1
H15S H 1.047415 1.169806 0.966391 0.089 Uiso 0.316(13) 1 calc R U P G 1
C16S C 0.9168(8) 1.0776(9) 0.9518(7) 0.059(3) Uani 0.316(13) 1 d D U P G 1
H16S H 0.910022 1.032246 0.907807 0.071 Uiso 0.316(13) 1 calc R U P G 1
C11T C 0.8373(8) 1.0629(7) 0.9807(7) 0.083(2) Uani 0.684(13) 1 d D U P G 2
H11T H 0.772449 1.016680 0.956678 0.100 Uiso 0.684(13) 1 calc R U P G 2
C12T C 0.8595(7) 1.1454(5) 1.0304(6) 0.091(3) Uani 0.684(13) 1 d D U P G 2
H12T H 0.809318 1.155298 1.040255 0.109 Uiso 0.684(13) 1 calc R U P G 2
C13T C 0.9521(6) 1.2128(6) 1.0655(7) 0.079(2) Uani 0.684(13) 1 d D U P G 2
H13T H 0.966210 1.269679 1.098354 0.095 Uiso 0.684(13) 1 calc R U P G 2
C14T C 1.0239(5) 1.1970(5) 1.0527(5) 0.086(2) Uani 0.684(13) 1 d D U P G 2
H14T H 1.089509 1.242094 1.079415 0.103 Uiso 0.684(13) 1 calc R U P G 2
C15T C 1.0018(5) 1.1157(5) 1.0008(5) 0.096(2) Uani 0.684(13) 1 d D U P G 2
H15T H 1.051435 1.106464 0.989188 0.115 Uiso 0.684(13) 1 calc R U P G 2
C16T C 0.9089(5) 1.0485(4) 0.9663(4) 0.0814(18) Uani 0.684(13) 1 d D U P G 2
H16T H 0.894461 0.991929 0.932446 0.098 Uiso 0.684(13) 1 calc R U P G 2
C21S C 0.4602(3) 0.1212(3) 0.7605(3) 0.0571(13) Uani 0.694(9) 1 d D U P H 1
H21S H 0.483135 0.144550 0.821281 0.068 Uiso 0.694(9) 1 calc R U P H 1
C22S C 0.5119(3) 0.1631(3) 0.7172(4) 0.0540(13) Uani 0.694(9) 1 d D U P H 1
H22S H 0.571775 0.215432 0.748237 0.065 Uiso 0.694(9) 1 calc R U P H 1
C23S C 0.4786(4) 0.1304(4) 0.6295(4) 0.0674(15) Uani 0.694(9) 1 d D U P H 1
H23S H 0.514300 0.160726 0.599532 0.081 Uiso 0.694(9) 1 calc R U P H 1
C24S C 0.3935(4) 0.0538(4) 0.5850(3) 0.0682(16) Uani 0.694(9) 1 d D U P H 1
H24S H 0.371320 0.030238 0.524320 0.082 Uiso 0.694(9) 1 calc R U P H 1
C25S C 0.3403(5) 0.0112(5) 0.6269(3) 0.0522(13) Uani 0.694(9) 1 d D U P H 1
H25S H 0.280490 -0.041119 0.595530 0.063 Uiso 0.694(9) 1 calc R U P H 1
C26S C 0.3740(3) 0.0446(3) 0.7150(3) 0.0534(11) Uani 0.694(9) 1 d D U P H 1
H26S H 0.337699 0.014685 0.744700 0.064 Uiso 0.694(9) 1 calc R U P H 1
C21T C 0.4652(6) 0.0805(8) 0.7889(7) 0.069(3) Uani 0.306(9) 1 d D U P H 2
H21T H 0.494860 0.089878 0.849946 0.083 Uiso 0.306(9) 1 calc R U P H 2
C22T C 0.5099(8) 0.1396(8) 0.7508(7) 0.057(3) Uani 0.306(9) 1 d D U P H 2
H22T H 0.571191 0.189141 0.785952 0.068 Uiso 0.306(9) 1 calc R U P H 2
C23T C 0.4686(8) 0.1290(7) 0.6636(8) 0.055(3) Uani 0.306(9) 1 d D U P H 2
H23T H 0.501033 0.170283 0.638203 0.067 Uiso 0.306(9) 1 calc R U P H 2
C24T C 0.3795(9) 0.0577(8) 0.6130(8) 0.063(3) Uani 0.306(9) 1 d D U P H 2
H24T H 0.348715 0.049221 0.552243 0.075 Uiso 0.306(9) 1 calc R U P H 2
C25T C 0.3363(11) -0.0006(11) 0.6523(9) 0.064(3) Uani 0.306(9) 1 d D U P H 2
H25T H 0.274338 -0.049485 0.617568 0.077 Uiso 0.306(9) 1 calc R U P H 2
C26T C 0.3782(7) 0.0083(9) 0.7391(8) 0.070(3) Uani 0.306(9) 1 d D U P H 2
H26T H 0.347506 -0.034628 0.764118 0.084 Uiso 0.306(9) 1 calc R U P H 2
C31S C 0.5852(5) 0.0717(4) 1.0604(4) 0.113(2) Uani 0.664(5) 1 d D U P I 1
H31S H 0.643912 0.120017 1.102302 0.136 Uiso 0.664(5) 1 calc R U P I 1
C32S C 0.5652(4) 0.0559(3) 0.9737(3) 0.0880(15) Uani 0.664(5) 1 d D U P I 1
H32S H 0.609195 0.094750 0.954735 0.106 Uiso 0.664(5) 1 calc R U P I 1
C33S C 0.4822(4) -0.0157(3) 0.9148(3) 0.0784(15) Uani 0.664(5) 1 d D U P I 1
H33S H 0.470476 -0.027429 0.855251 0.094 Uiso 0.664(5) 1 calc R U P I 1
C31T C 0.5600(13) 0.0884(7) 1.0562(8) 0.140(5) Uani 0.336(5) 1 d D U P I 2
H31T H 0.598182 0.147827 1.092916 0.168 Uiso 0.336(5) 1 calc R U P I 2
C32T C 0.5999(8) 0.0369(11) 1.0302(9) 0.156(5) Uani 0.336(5) 1 d D U P I 2
H32T H 0.668918 0.059236 1.050216 0.188 Uiso 0.336(5) 1 calc R U P I 2
C33T C 0.5397(13) -0.0468(10) 0.9754(8) 0.113(3) Uani 0.336(5) 1 d D U P I 2
H33T H 0.570133 -0.079530 0.957301 0.136 Uiso 0.336(5) 1 calc R U P I 2

loop_
_atom_site_aniso_label
_atom_site_aniso_U_11
_atom_site_aniso_U_22
_atom_site_aniso_U_33
_atom_site_aniso_U_23
_atom_site_aniso_U_13
_atom_site_aniso_U_12
O1 0.0071(5) 0.0124(5) 0.0120(5) 0.0028(4) 0.0026(4) 0.0066(4)
C1 0.0101(7) 0.0102(6) 0.0106(6) 0.0035(5) 0.0056(5) 0.0049(5)
C11 0.0129(7) 0.0079(6) 0.0140(6) 0.0052(5) 0.0087(5) 0.0057(5)
C12 0.0101(7) 0.0119(7) 0.0139(6) 0.0052(5) 0.0059(5) 0.0062(5)
C13 0.0136(7) 0.0136(7) 0.0124(6) 0.0046(5) 0.0067(6) 0.0072(6)
C14 0.0135(7) 0.0155(7) 0.0121(7) 0.0056(5) 0.0083(6) 0.0066(6)
C15 0.0106(7) 0.0103(6) 0.0133(6) 0.0041(5) 0.0059(5) 0.0053(5)
C16 0.0115(7) 0.0113(6) 0.0116(6) 0.0051(5) 0.0055(5) 0.0070(5)
C21 0.0099(13) 0.023(2) 0.0118(7) 0.0067(10) 0.0060(7) 0.0051(14)
C22 0.012(3) 0.022(4) 0.006(3) 0.001(3) -0.002(2) -0.005(2)
C23 0.024(3) 0.047(5) 0.017(3) 0.010(3) 0.008(2) 0.005(3)
C24 0.018(3) 0.049(5) 0.013(3) 0.001(3) -0.001(2) 0.004(4)
C25 0.016(4) 0.049(5) 0.011(3) 0.015(3) 0.007(3) 0.013(4)
C26 0.010(2) 0.037(3) 0.0138(13) 0.011(2) 0.0062(14) 0.007(2)
C27 0.021(3) 0.029(3) 0.0138(17) 0.0076(17) 0.0024(16) 0.014(2)
C28 0.027(3) 0.049(3) 0.016(2) 0.011(2) 0.001(2) 0.024(3)
C29 0.029(3) 0.048(4) 0.020(2) 0.022(2) 0.002(2) 0.014(3)
C30 0.011(3) 0.069(5) 0.019(3) 0.014(4) 0.001(2) 0.010(3)
C21A 0.0099(13) 0.023(2) 0.0118(7) 0.0067(10) 0.0060(7) 0.0051(14)
C22A 0.027(2) 0.030(3) 0.020(2) 0.0118(19) 0.0154(18) 0.006(2)
C23A 0.014(2) 0.046(4) 0.0124(19) 0.006(2) -0.0022(15) -0.003(2)
C24A 0.027(3) 0.052(4) 0.011(2) 0.008(2) 0.010(2) 0.009(3)
C25A 0.010(2) 0.052(4) 0.015(2) 0.014(2) 0.0051(18) 0.005(2)
C26A 0.010(2) 0.037(3) 0.0138(13) 0.011(2) 0.0062(14) 0.007(2)
C27A 0.021(3) 0.029(3) 0.0138(17) 0.0076(17) 0.0024(16) 0.014(2)
C28A 0.027(3) 0.049(3) 0.016(2) 0.011(2) 0.001(2) 0.024(3)
C29A 0.029(3) 0.048(4) 0.020(2) 0.022(2) 0.002(2) 0.014(3)
C30A 0.018(3) 0.074(5) 0.013(2) 0.013(3) 0.006(2) 0.024(3)
C31 0.0112(7) 0.0165(7) 0.0131(7) 0.0060(5) 0.0067(5) 0.0078(6)
C32 0.0156(8) 0.0258(8) 0.0248(8) 0.0145(7) 0.0117(6) 0.0112(7)
C33 0.0144(8) 0.0412(10) 0.0300(9) 0.0223(8) 0.0154(7) 0.0131(7)
C34 0.0178(8) 0.0596(12) 0.0172(8) 0.0140(8) 0.0110(7) 0.0259(8)
C35 0.0240(9) 0.0352(9) 0.0263(8) 0.0082(7) 0.0113(7) 0.0236(8)
C36 0.0172(8) 0.0216(8) 0.0240(8) 0.0054(6) 0.0089(6) 0.0125(6)
C37 0.0139(7) 0.0317(9) 0.0143(7) 0.0057(6) 0.0072(6) 0.0118(7)
C38 0.0127(7) 0.0445(10) 0.0136(7) 0.0079(7) 0.0051(6) 0.0147(7)
C39 0.0238(9) 0.0477(11) 0.0276(9) 0.0210(8) 0.0146(7) 0.0262(8)
C40 0.0120(8) 0.0401(10) 0.0291(9) 0.0057(8) 0.0077(7) 0.0080(7)
C41 0.0112(7) 0.0138(7) 0.0090(6) 0.0035(5) 0.0057(5) 0.0069(5)
C42 0.0124(7) 0.0099(6) 0.0152(7) 0.0047(5) 0.0079(6) 0.0059(5)
C43 0.0115(7) 0.0128(7) 0.0155(7) 0.0037(5) 0.0072(6) 0.0040(6)
C44 0.0086(7) 0.0153(7) 0.0184(7) 0.0056(6) 0.0065(6) 0.0067(6)
C45 0.0112(7) 0.0123(7) 0.0134(7) 0.0042(5) 0.0069(5) 0.0062(5)
C46 0.0103(7) 0.0104(6) 0.0112(6) 0.0042(5) 0.0055(5) 0.0040(5)
C51 0.0111(7) 0.0124(8) 0.0281(9) 0.0086(7) 0.0112(6) 0.0051(6)
C52 0.0230(10) 0.033(3) 0.049(2) 0.027(2) 0.0148(14) 0.0030(18)
C53 0.0273(18) 0.025(2) 0.046(3) 0.021(2) 0.019(2) 0.007(2)
C54 0.0334(19) 0.0176(17) 0.064(3) 0.015(2) 0.034(2) 0.0100(15)
C55 0.037(2) 0.0214(18) 0.037(2) 0.0015(15) 0.0175(18) -0.0072(15)
C56 0.030(2) 0.019(2) 0.031(2) -0.0006(14) 0.0181(17) -0.0085(15)
C57 0.019(2) 0.0140(17) 0.056(3) 0.010(2) 0.023(2) 0.0061(15)
C58 0.0173(13) 0.0209(12) 0.075(3) 0.0162(18) 0.0248(19) 0.0076(11)
C59 0.020(2) 0.034(3) 0.067(3) 0.024(2) 0.0107(18) -0.0027(19)
C60 0.0369(13) 0.028(3) 0.0662(16) 0.020(2) 0.0368(12) 0.0007(18)
C51A 0.0111(7) 0.0124(8) 0.0281(9) 0.0086(7) 0.0112(6) 0.0051(6)
C52A 0.0230(10) 0.033(3) 0.049(2) 0.027(2) 0.0148(14) 0.0030(18)
C53A 0.034(3) 0.031(4) 0.056(4) 0.020(3) 0.026(3) 0.004(3)
C54A 0.021(3) 0.023(3) 0.075(5) 0.015(3) 0.028(3) 0.009(3)
C55A 0.041(3) 0.020(3) 0.060(4) 0.007(3) 0.032(3) 0.007(2)
C56A 0.044(4) 0.022(3) 0.054(5) -0.002(3) 0.032(4) 0.001(3)
C57A 0.013(3) 0.024(3) 0.069(6) 0.020(4) 0.016(4) 0.009(3)
C58A 0.0173(13) 0.0209(12) 0.075(3) 0.0162(18) 0.0248(19) 0.0076(11)
C59A 0.028(4) 0.026(5) 0.066(4) -0.001(3) 0.015(3) -0.011(3)
C60A 0.0369(13) 0.028(3) 0.0662(16) 0.020(2) 0.0368(12) 0.0007(18)
C61 0.0104(7) 0.0123(8) 0.0165(19) 0.0052(11) 0.0067(12) 0.0065(7)
C62 0.015(2) 0.008(2) 0.0082(19) 0.0043(17) 0.0025(16) 0.0085(19)
C63 0.014(2) 0.011(2) 0.017(2) 0.0055(17) 0.0077(17) 0.0070(17)
C64 0.024(3) 0.023(3) 0.027(3) 0.016(2) 0.011(2) 0.016(2)
C65 0.015(2) 0.015(2) 0.035(3) 0.012(2) 0.011(2) 0.0080(17)
C66 0.0151(10) 0.0150(13) 0.033(3) 0.010(2) 0.009(2) 0.0080(10)
C67 0.0202(15) 0.0213(13) 0.018(2) 0.0090(10) 0.0102(11) 0.0131(12)
C68 0.0267(10) 0.0263(9) 0.022(3) 0.0120(16) 0.0147(15) 0.0199(8)
C69 0.025(2) 0.0142(19) 0.027(3) 0.005(2) 0.003(2) 0.0104(15)
C70 0.019(2) 0.019(3) 0.016(2) 0.0085(19) 0.0018(17) 0.0140(19)
C61A 0.0104(7) 0.0123(8) 0.0165(19) 0.0052(11) 0.0067(12) 0.0065(7)
C62A 0.023(4) 0.017(4) 0.031(4) 0.000(3) 0.016(3) 0.004(3)
C63A 0.031(4) 0.029(4) 0.020(4) 0.013(3) 0.007(3) 0.016(3)
C64A 0.025(4) 0.021(3) 0.045(5) 0.017(4) 0.024(4) 0.008(3)
C65A 0.020(3) 0.021(3) 0.042(5) 0.017(3) 0.009(3) 0.007(2)
C66A 0.0151(10) 0.0150(13) 0.033(3) 0.010(2) 0.009(2) 0.0080(10)
C67A 0.0202(15) 0.0213(13) 0.018(2) 0.0090(10) 0.0102(11) 0.0131(12)
C68A 0.0267(10) 0.0263(9) 0.022(3) 0.0120(16) 0.0147(15) 0.0199(8)
C69A 0.041(3) 0.021(3) 0.036(5) 0.007(3) 0.012(3) 0.020(2)
C70A 0.021(4) 0.023(4) 0.038(4) 0.011(3) 0.021(3) 0.012(3)
C71 0.0072(6) 0.0133(7) 0.0130(7) 0.0056(5) 0.0044(5) 0.0052(5)
C72 0.0132(7) 0.0138(7) 0.0114(6) 0.0046(5) 0.0064(5) 0.0065(6)
C73 0.0153(7) 0.0124(7) 0.0155(7) 0.0043(5) 0.0080(6) 0.0073(6)
C74 0.0189(7) 0.0111(7) 0.0177(7) 0.0076(6) 0.0099(6) 0.0089(6)
C75 0.0143(7) 0.0128(7) 0.0140(7) 0.0054(5) 0.0078(6) 0.0064(6)
C76 0.0152(7) 0.0129(7) 0.0148(7) 0.0048(5) 0.0091(6) 0.0091(6)
C81 0.0289(12) 0.0149(7) 0.0195(13) 0.0085(8) 0.0152(11) 0.0146(8)
C82 0.048(4) 0.015(3) 0.018(2) 0.0054(19) 0.019(3) 0.021(3)
C83 0.061(4) 0.025(2) 0.0277(18) 0.0099(14) 0.029(3) 0.027(3)
C84 0.062(3) 0.0206(12) 0.0351(12) 0.0076(10) 0.0305(19) 0.0246(18)
C85 0.0580(13) 0.0206(11) 0.0349(15) 0.0148(9) 0.0310(10) 0.0282(10)
C86 0.039(3) 0.0193(16) 0.0247(12) 0.0121(11) 0.0206(16) 0.0196(18)
C87 0.037(3) 0.030(3) 0.030(4) 0.010(3) 0.021(3) 0.022(2)
C88 0.054(4) 0.036(3) 0.042(4) 0.013(3) 0.035(3) 0.032(2)
C89 0.062(3) 0.049(4) 0.042(4) 0.018(3) 0.032(3) 0.048(3)
C90 0.074(5) 0.032(3) 0.037(4) 0.016(3) 0.044(4) 0.035(3)
C81A 0.0289(12) 0.0149(7) 0.0195(13) 0.0085(8) 0.0152(11) 0.0146(8)
C82A 0.039(4) 0.026(3) 0.025(2) 0.0111(19) 0.016(2) 0.023(3)
C83A 0.061(4) 0.025(2) 0.0277(18) 0.0099(14) 0.029(3) 0.027(3)
C84A 0.062(3) 0.0206(12) 0.0351(12) 0.0076(10) 0.0305(19) 0.0246(18)
C85A 0.0580(13) 0.0206(11) 0.0349(15) 0.0148(9) 0.0310(10) 0.0282(10)
C86A 0.039(3) 0.0193(16) 0.0247(12) 0.0121(11) 0.0206(16) 0.0196(18)
C87A 0.024(2) 0.019(2) 0.029(3) 0.006(2) 0.018(2) 0.0142(16)
C88A 0.034(2) 0.027(2) 0.040(3) 0.009(2) 0.028(2) 0.0165(18)
C89A 0.049(2) 0.029(2) 0.041(4) 0.014(2) 0.029(3) 0.0308(19)
C90A 0.061(4) 0.025(2) 0.046(4) 0.017(3) 0.042(3) 0.027(3)
C91 0.0198(8) 0.0121(8) 0.0155(7) 0.0076(6) 0.0118(6) 0.0091(7)
C92 0.0208(13) 0.0244(14) 0.0207(12) 0.0073(10) 0.0129(10) 0.0060(11)
C93 0.0259(15) 0.0262(14) 0.0283(15) 0.0098(12) 0.0197(12) 0.0070(12)
C94 0.0405(19) 0.041(2) 0.0321(15) 0.0213(15) 0.0301(14) 0.0277(18)
C95 0.052(2) 0.0182(16) 0.0278(19) 0.0135(14) 0.0307(19) 0.0207(17)
C96 0.0467(19) 0.0175(13) 0.0218(14) 0.0112(11) 0.0237(14) 0.0174(13)
C97 0.0238(13) 0.0223(15) 0.0198(12) 0.0111(11) 0.0135(10) 0.0128(12)
C98 0.0282(17) 0.0227(19) 0.0227(13) 0.0144(14) 0.0158(12) 0.0136(15)
C99 0.0409(18) 0.0239(16) 0.0158(13) 0.0075(12) 0.0169(13) 0.0083(13)
C100 0.039(2) 0.0141(13) 0.0268(18) 0.0110(14) 0.0231(16) 0.0134(14)
C91A 0.0198(8) 0.0121(8) 0.0155(7) 0.0076(6) 0.0118(6) 0.0091(7)
C92A 0.031(3) 0.018(2) 0.028(2) 0.0078(19) 0.020(2) 0.007(2)
C93A 0.033(3) 0.019(3) 0.032(3) 0.014(3) 0.022(3) 0.012(2)
C94A 0.033(3) 0.014(3) 0.040(3) 0.007(2) 0.025(2) 0.007(2)
C95A 0.019(3) 0.009(3) 0.025(3) 0.009(2) 0.016(2) 0.007(2)
C96A 0.028(3) 0.021(3) 0.020(2) 0.011(2) 0.015(2) 0.016(2)
C97A 0.023(2) 0.032(3) 0.021(2) 0.013(2) 0.0147(19) 0.016(2)
C98A 0.036(3) 0.031(3) 0.019(2) 0.013(2) 0.015(2) 0.022(2)
C99A 0.034(3) 0.026(3) 0.021(3) 0.013(2) 0.013(2) 0.020(2)
C00A 0.043(4) 0.025(3) 0.028(3) 0.014(3) 0.027(3) 0.024(3)
C1S 0.066(5) 0.059(6) 0.090(7) 0.006(5) 0.033(5) -0.001(4)
C2S 0.056(4) 0.070(5) 0.079(7) 0.009(5) 0.023(5) 0.008(4)
C3S 0.054(4) 0.062(5) 0.051(6) 0.003(4) 0.022(4) 0.011(3)
C4S 0.058(5) 0.050(5) 0.038(4) 0.005(4) 0.026(4) 0.011(4)
C5S 0.075(5) 0.062(5) 0.048(5) 0.002(4) 0.033(4) 0.021(4)
C6S 0.076(6) 0.061(6) 0.050(5) 0.012(4) 0.025(4) 0.017(4)
C1T 0.089(5) 0.043(3) 0.060(3) -0.005(2) 0.031(3) -0.002(3)
C2T 0.077(3) 0.053(3) 0.054(4) 0.010(3) 0.023(3) 0.013(2)
C3T 0.074(3) 0.040(3) 0.049(4) 0.010(2) 0.029(3) 0.008(2)
C4T 0.069(4) 0.052(3) 0.061(4) 0.010(3) 0.032(3) 0.007(3)
C5T 0.092(4) 0.076(3) 0.057(4) 0.024(3) 0.043(3) 0.039(3)
C6T 0.125(5) 0.042(3) 0.054(4) 0.017(2) 0.042(4) 0.025(3)
C11S 0.065(6) 0.048(6) 0.059(7) 0.005(5) 0.006(5) 0.015(5)
C12S 0.048(4) 0.048(6) 0.053(5) 0.018(4) 0.007(4) 0.018(4)
C13S 0.069(6) 0.040(5) 0.056(6) 0.013(4) 0.005(4) 0.017(4)
C14S 0.075(6) 0.043(5) 0.034(4) 0.015(3) 0.004(4) 0.003(5)
C15S 0.077(5) 0.076(6) 0.032(4) 0.014(4) 0.009(4) 0.009(5)
C16S 0.073(5) 0.055(6) 0.032(4) 0.017(4) 0.007(3) 0.022(4)
C11T 0.087(4) 0.036(3) 0.059(4) 0.006(3) -0.022(3) 0.008(3)
C12T 0.074(4) 0.045(3) 0.102(5) 0.008(3) -0.021(3) 0.030(3)
C13T 0.075(4) 0.042(3) 0.072(5) -0.006(3) -0.014(3) 0.024(3)
C14T 0.083(4) 0.054(3) 0.075(4) -0.017(3) 0.007(3) 0.018(3)
C15T 0.115(4) 0.067(4) 0.080(4) -0.010(3) 0.043(3) 0.022(3)
C16T 0.130(4) 0.040(3) 0.038(3) 0.004(2) 0.018(3) 0.017(3)
C21S 0.066(3) 0.050(2) 0.044(2) -0.0052(17) 0.0036(19) 0.037(2)
C22S 0.036(2) 0.035(2) 0.063(3) -0.0154(19) -0.004(2) 0.0175(16)
C23S 0.046(2) 0.055(2) 0.068(3) -0.014(2) 0.018(2) 0.0019(18)
C24S 0.044(2) 0.072(3) 0.045(3) -0.016(2) 0.0113(19) -0.003(2)
C25S 0.029(2) 0.063(3) 0.039(2) -0.007(2) 0.0037(19) 0.010(2)
C26S 0.053(2) 0.060(3) 0.049(2) 0.0069(19) 0.0150(18) 0.0354(19)
C21T 0.072(5) 0.083(6) 0.066(5) 0.010(4) 0.019(4) 0.059(4)
C22T 0.036(4) 0.063(6) 0.056(5) -0.019(4) 0.005(4) 0.028(4)
C23T 0.056(5) 0.045(4) 0.061(5) -0.002(4) 0.011(4) 0.034(3)
C24T 0.055(5) 0.068(5) 0.048(5) -0.013(5) 0.010(4) 0.030(4)
C25T 0.034(4) 0.062(6) 0.080(6) -0.013(5) 0.012(5) 0.022(4)
C26T 0.061(4) 0.079(6) 0.089(5) 0.017(5) 0.036(4) 0.047(4)
C31S 0.196(6) 0.089(4) 0.094(4) 0.032(3) 0.056(4) 0.106(4)
C32S 0.136(4) 0.091(3) 0.092(3) 0.050(3) 0.071(3) 0.079(3)
C33S 0.142(4) 0.095(3) 0.061(3) 0.039(2) 0.068(3) 0.088(3)
C31T 0.214(10) 0.096(7) 0.110(8) 0.061(6) 0.071(8) 0.054(8)
C32T 0.216(9) 0.145(8) 0.112(8) 0.068(6) 0.076(7) 0.067(7)
C33T 0.181(9) 0.133(7) 0.100(7) 0.050(5) 0.087(6) 0.113(6)

loop_
_atom_type_symbol
_atom_type_description
_atom_type_scat_dispersion_real
_atom_type_scat_dispersion_imag
_atom_type_scat_source
C C 0.0033 0.0016 'International Tables Vol C Tables 4.2.6.8 and 6.1.1.4'
H H 0.0000 0.0000 'International Tables Vol C Tables 4.2.6.8 and 6.1.1.4'
O O 0.0106 0.0060 'International Tables Vol C Tables 4.2.6.8 and 6.1.1.4'

loop_
_geom_angle_atom_site_label_1
_geom_angle_atom_site_label_2
_geom_angle_atom_site_label_3
_geom_angle
_geom_angle_site_symmetry_1
_geom_angle_site_symmetry_3
C1 O1 O1 107.59(10) . 2_566
O1 C1 C71 110.47(10) . .
O1 C1 C41 96.93(10) . .
C71 C1 C41 113.51(11) . .
O1 C1 C11 111.16(10) . .
C71 C1 C11 111.64(11) . .
C41 C1 C11 112.30(11) . .
C12 C11 C16 118.74(12) . .
C12 C11 C1 120.81(12) . .
C16 C11 C1 120.37(12) . .
C11 C12 C13 121.68(13) . .
C11 C12 H12 119.2 . .
C13 C12 H12 119.2 . .
C14 C13 C12 118.31(12) . .
C14 C13 C21A 123.4(5) . .
C12 C13 C21A 118.1(5) . .
C14 C13 C21 126.1(8) . .
C12 C13 C21 115.6(8) . .
C13 C14 C15 121.80(12) . .
C13 C14 H14 119.1 . .
C15 C14 H14 119.1 . .
C16 C15 C14 117.81(12) . .
C16 C15 C31 120.66(12) . .
C14 C15 C31 121.43(12) . .
C15 C16 C11 121.62(12) . .
C15 C16 H16 119.2 . .
C11 C16 H16 119.2 . .
C13 C21 C26 112.5(12) . .
C13 C21 C27 109.7(11) . .
C26 C21 C27 109.5(11) . .
C13 C21 C22 110.5(10) . .
C26 C21 C22 107.2(10) . .
C27 C21 C22 107.3(10) . .
C23 C22 C21 109.2(9) . .
C23 C22 H22A 109.8 . .
C21 C22 H22A 109.8 . .
C23 C22 H22B 109.8 . .
C21 C22 H22B 109.8 . .
H22A C22 H22B 108.3 . .
C30 C23 C24 107.9(9) . .
C30 C23 C22 110.8(10) . .
C24 C23 C22 111.7(10) . .
C30 C23 H23 108.8 . .
C24 C23 H23 108.8 . .
C22 C23 H23 108.8 . .
C25 C24 C23 110.0(9) . .
C25 C24 H24A 109.7 . .
C23 C24 H24A 109.7 . .
C25 C24 H24B 109.7 . .
C23 C24 H24B 109.7 . .
H24A C24 H24B 108.2 . .
C24 C25 C29 109.3(9) . .
C24 C25 C26 108.8(10) . .
C29 C25 C26 109.6(10) . .
C24 C25 H25 109.7 . .
C29 C25 H25 109.7 . .
C26 C25 H25 109.7 . .
C21 C26 C25 111.1(10) . .
C21 C26 H26A 109.4 . .
C25 C26 H26A 109.4 . .
C21 C26 H26B 109.4 . .
C25 C26 H26B 109.4 . .
H26A C26 H26B 108.0 . .
C21 C27 C28 111.7(9) . .
C21 C27 H27A 109.3 . .
C28 C27 H27A 109.3 . .
C21 C27 H27B 109.3 . .
C28 C27 H27B 109.3 . .
H27A C27 H27B 107.9 . .
C30 C28 C27 108.6(9) . .
C30 C28 C29 110.2(8) . .
C27 C28 C29 107.7(10) . .
C30 C28 H28 110.1 . .
C27 C28 H28 110.1 . .
C29 C28 H28 110.1 . .
C25 C29 C28 109.4(8) . .
C25 C29 H29A 109.8 . .
C28 C29 H29A 109.8 . .
C25 C29 H29B 109.8 . .
C28 C29 H29B 109.8 . .
H29A C29 H29B 108.2 . .
C23 C30 C28 110.1(8) . .
C23 C30 H30A 109.6 . .
C28 C30 H30A 109.6 . .
C23 C30 H30B 109.6 . .
C28 C30 H30B 109.6 . .
H30A C30 H30B 108.1 . .
C13 C21A C22A 111.5(7) . .
C13 C21A C26A 113.3(8) . .
C22A C21A C26A 108.4(7) . .
C13 C21A C27A 107.8(7) . .
C22A C21A C27A 108.1(7) . .
C26A C21A C27A 107.6(7) . .
C21A C22A C23A 112.0(6) . .
C21A C22A H22C 109.2 . .
C23A C22A H22C 109.2 . .
C21A C22A H22D 109.2 . .
C23A C22A H22D 109.2 . .
H22C C22A H22D 107.9 . .
C30A C23A C22A 109.0(7) . .
C30A C23A C24A 109.9(6) . .
C22A C23A C24A 107.2(7) . .
C30A C23A H23A 110.2 . .
C22A C23A H23A 110.2 . .
C24A C23A H23A 110.2 . .
C25A C24A C23A 109.1(6) . .
C25A C24A H24C 109.9 . .
C23A C24A H24C 109.9 . .
C25A C24A H24D 109.9 . .
C23A C24A H24D 109.9 . .
H24C C24A H24D 108.3 . .
C29A C25A C24A 110.1(6) . .
C29A C25A C26A 109.3(7) . .
C24A C25A C26A 110.8(7) . .
C29A C25A H25A 108.9 . .
C24A C25A H25A 108.9 . .
C26A C25A H25A 108.9 . .
C25A C26A C21A 110.0(7) . .
C25A C26A H26C 109.7 . .
C21A C26A H26C 109.7 . .
C25A C26A H26D 109.7 . .
C21A C26A H26D 109.7 . .
H26C C26A H26D 108.2 . .
C28A C27A C21A 110.7(6) . .
C28A C27A H27C 109.5 . .
C21A C27A H27C 109.5 . .
C28A C27A H27D 109.5 . .
C21A C27A H27D 109.5 . .
H27C C27A H27D 108.1 . .
C30A C28A C27A 109.6(6) . .
C30A C28A C29A 109.3(5) . .
C27A C28A C29A 109.7(6) . .
C30A C28A H28A 109.4 . .
C27A C28A H28A 109.4 . .
C29A C28A H28A 109.4 . .
C25A C29A C28A 109.3(6) . .
C25A C29A H29C 109.8 . .
C28A C29A H29C 109.8 . .
C25A C29A H29D 109.8 . .
C28A C29A H29D 109.8 . .
H29C C29A H29D 108.3 . .
C28A C30A C23A 110.3(5) . .
C28A C30A H30C 109.6 . .
C23A C30A H30C 109.6 . .
C28A C30A H30D 109.6 . .
C23A C30A H30D 109.6 . .
H30C C30A H30D 108.1 . .
C15 C31 C32 112.07(11) . .
C15 C31 C36 108.81(11) . .
C32 C31 C36 107.66(12) . .
C15 C31 C37 112.41(11) . .
C32 C31 C37 107.79(12) . .
C36 C31 C37 107.91(12) . .
C33 C32 C31 111.25(12) . .
C33 C32 H32A 109.4 . .
C31 C32 H32A 109.4 . .
C33 C32 H32B 109.4 . .
C31 C32 H32B 109.4 . .
H32A C32 H32B 108.0 . .
C34 C33 C40 109.51(14) . .
C34 C33 C32 110.07(14) . .
C40 C33 C32 108.95(13) . .
C34 C33 H33 109.4 . .
C40 C33 H33 109.4 . .
C32 C33 H33 109.4 . .
C35 C34 C33 109.61(13) . .
C35 C34 H34A 109.7 . .
C33 C34 H34A 109.7 . .
C35 C34 H34B 109.7 . .
C33 C34 H34B 109.7 . .
H34A C34 H34B 108.2 . .
C34 C35 C39 109.24(14) . .
C34 C35 C36 109.44(13) . .
C39 C35 C36 109.63(13) . .
C34 C35 H35 109.5 . .
C39 C35 H35 109.5 . .
C36 C35 H35 109.5 . .
C35 C36 C31 111.10(13) . .
C35 C36 H36A 109.4 . .
C31 C36 H36A 109.4 . .
C35 C36 H36B 109.4 . .
C31 C36 H36B 109.4 . .
H36A C36 H36B 108.0 . .
C38 C37 C31 110.77(12) . .
C38 C37 H37A 109.5 . .
C31 C37 H37A 109.5 . .
C38 C37 H37B 109.5 . .
C31 C37 H37B 109.5 . .
H37A C37 H37B 108.1 . .
C39 C38 C40 109.70(13) . .
C39 C38 C37 108.97(13) . .
C40 C38 C37 110.25(13) . .
C39 C38 H38 109.3 . .
C40 C38 H38 109.3 . .
C37 C38 H38 109.3 . .
C38 C39 C35 109.61(13) . .
C38 C39 H39A 109.7 . .
C35 C39 H39A 109.7 . .
C38 C39 H39B 109.7 . .
C35 C39 H39B 109.7 . .
H39A C39 H39B 108.2 . .
C38 C40 C33 108.84(13) . .
C38 C40 H40A 109.9 . .
C33 C40 H40A 109.9 . .
C38 C40 H40B 109.9 . .
C33 C40 H40B 109.9 . .
H40A C40 H40B 108.3 . .
C42 C41 C46 119.79(13) . .
C42 C41 C1 122.78(12) . .
C46 C41 C1 117.40(12) . .
C41 C42 C43 120.93(13) . .
C41 C42 H42 119.5 . .
C43 C42 H42 119.5 . .
C44 C43 C42 118.00(12) . .
C44 C43 C51A 121.3(6) . .
C42 C43 C51A 120.7(6) . .
C44 C43 C51 123.1(4) . .
C42 C43 C51 118.9(3) . .
C43 C44 C45 122.23(13) . .
C43 C44 H44 118.9 . .
C45 C44 H44 118.9 . .
C46 C45 C44 117.83(12) . .
C46 C45 C61 121.5(6) . .
C44 C45 C61 120.5(5) . .
C46 C45 C61A 122.0(7) . .
C44 C45 C61A 120.1(7) . .
C45 C46 C41 121.17(13) . .
C45 C46 H46 119.4 . .
C41 C46 H46 119.4 . .
C56 C51 C57 109.6(5) . .
C56 C51 C43 108.3(5) . .
C57 C51 C43 111.3(6) . .
C56 C51 C52 108.4(5) . .
C57 C51 C52 106.0(5) . .
C43 C51 C52 113.1(5) . .
C53 C52 C51 111.0(4) . .
C53 C52 H52A 109.4 . .
C51 C52 H52A 109.4 . .
C53 C52 H52B 109.4 . .
C51 C52 H52B 109.4 . .
H52A C52 H52B 108.0 . .
C60 C53 C54 110.9(4) . .
C60 C53 C52 110.3(4) . .
C54 C53 C52 108.4(3) . .
C60 C53 H53 109.1 . .
C54 C53 H53 109.1 . .
C52 C53 H53 109.1 . .
C53 C54 C55 110.2(3) . .
C53 C54 H54A 109.6 . .
C55 C54 H54A 109.6 . .
C53 C54 H54B 109.6 . .
C55 C54 H54B 109.6 . .
H54A C54 H54B 108.1 . .
C54 C55 C56 108.8(3) . .
C54 C55 C59 107.7(4) . .
C56 C55 C59 109.1(4) . .
C54 C55 H55 110.4 . .
C56 C55 H55 110.4 . .
C59 C55 H55 110.4 . .
C51 C56 C55 110.7(4) . .
C51 C56 H56A 109.5 . .
C55 C56 H56A 109.5 . .
C51 C56 H56B 109.5 . .
C55 C56 H56B 109.5 . .
H56A C56 H56B 108.1 . .
C51 C57 C58 111.3(5) . .
C51 C57 H57A 109.4 . .
C58 C57 H57A 109.4 . .
C51 C57 H57B 109.4 . .
C58 C57 H57B 109.4 . .
H57A C57 H57B 108.0 . .
C60 C58 C59 109.2(6) . .
C60 C58 C57 111.4(5) . .
C59 C58 C57 107.3(5) . .
C60 C58 H58 109.6 . .
C59 C58 H58 109.6 . .
C57 C58 H58 109.6 . .
C58 C59 C55 111.0(5) . .
C58 C59 H59A 109.4 . .
C55 C59 H59A 109.4 . .
C58 C59 H59B 109.4 . .
C55 C59 H59B 109.4 . .
H59A C59 H59B 108.0 . .
C53 C60 C58 109.1(5) . .
C53 C60 H60A 109.9 . .
C58 C60 H60A 109.9 . .
C53 C60 H60B 109.9 . .
C58 C60 H60B 109.9 . .
H60A C60 H60B 108.3 . .
C56A C51A C43 111.4(9) . .
C56A C51A C57A 107.3(9) . .
C43 C51A C57A 114.7(9) . .
C56A C51A C52A 107.0(9) . .
C43 C51A C52A 106.1(8) . .
C57A C51A C52A 110.2(9) . .
C51A C52A C53A 111.2(7) . .
C51A C52A H52C 109.4 . .
C53A C52A H52C 109.4 . .
C51A C52A H52D 109.4 . .
C53A C52A H52D 109.4 . .
H52C C52A H52D 108.0 . .
C54A C53A C60A 107.7(6) . .
C54A C53A C52A 107.6(6) . .
C60A C53A C52A 108.9(6) . .
C54A C53A H53A 110.8 . .
C60A C53A H53A 110.8 . .
C52A C53A H53A 110.8 . .
C53A C54A C55A 112.0(6) . .
C53A C54A H54C 109.2 . .
C55A C54A H54C 109.2 . .
C53A C54A H54D 109.2 . .
C55A C54A H54D 109.2 . .
H54C C54A H54D 107.9 . .
C54A C55A C59A 112.6(7) . .
C54A C55A C56A 107.3(6) . .
C59A C55A C56A 107.8(8) . .
C54A C55A H55A 109.7 . .
C59A C55A H55A 109.7 . .
C56A C55A H55A 109.7 . .
C51A C56A C55A 111.4(7) . .
C51A C56A H56C 109.3 . .
C55A C56A H56C 109.3 . .
C51A C56A H56D 109.3 . .
C55A C56A H56D 109.3 . .
H56C C56A H56D 108.0 . .
C51A C57A C58A 110.5(9) . .
C51A C57A H57C 109.5 . .
C58A C57A H57C 109.5 . .
C51A C57A H57D 109.5 . .
C58A C57A H57D 109.5 . .
H57C C57A H57D 108.1 . .
C59A C58A C60A 111.3(11) . .
C59A C58A C57A 108.4(10) . .
C60A C58A C57A 108.7(9) . .
C59A C58A H58A 109.5 . .
C60A C58A H58A 109.5 . .
C57A C58A H58A 109.5 . .
C55A C59A C58A 108.4(9) . .
C55A C59A H59C 110.0 . .
C58A C59A H59C 110.0 . .
C55A C59A H59D 110.0 . .
C58A C59A H59D 110.0 . .
H59C C59A H59D 108.4 . .
C53A C60A C58A 111.8(9) . .
C53A C60A H60C 109.3 . .
C58A C60A H60C 109.3 . .
C53A C60A H60D 109.3 . .
C58A C60A H60D 109.3 . .
H60C C60A H60D 107.9 . .
C45 C61 C66 113.1(8) . .
C45 C61 C67 110.8(9) . .
C66 C61 C67 107.7(7) . .
C45 C61 C62 108.6(6) . .
C66 C61 C62 108.0(7) . .
C67 C61 C62 108.5(8) . .
C63 C62 C61 110.0(5) . .
C63 C62 H62A 109.7 . .
C61 C62 H62A 109.7 . .
C63 C62 H62B 109.7 . .
C61 C62 H62B 109.7 . .
H62A C62 H62B 108.2 . .
C64 C63 C70 109.5(6) . .
C64 C63 C62 110.1(6) . .
C70 C63 C62 109.7(6) . .
C64 C63 H63 109.2 . .
C70 C63 H63 109.2 . .
C62 C63 H63 109.2 . .
C63 C64 C65 109.7(5) . .
C63 C64 H64A 109.7 . .
C65 C64 H64A 109.7 . .
C63 C64 H64B 109.7 . .
C65 C64 H64B 109.7 . .
H64A C64 H64B 108.2 . .
C69 C65 C64 109.5(6) . .
C69 C65 C66 110.2(6) . .
C64 C65 C66 108.9(6) . .
C69 C65 H65 109.4 . .
C64 C65 H65 109.4 . .
C66 C65 H65 109.4 . .
C61 C66 C65 110.7(7) . .
C61 C66 H66A 109.5 . .
C65 C66 H66A 109.5 . .
C61 C66 H66B 109.5 . .
C65 C66 H66B 109.5 . .
H66A C66 H66B 108.1 . .
C68 C67 C61 111.3(7) . .
C68 C67 H67A 109.4 . .
C61 C67 H67A 109.4 . .
C68 C67 H67B 109.4 . .
C61 C67 H67B 109.4 . .
H67A C67 H67B 108.0 . .
C70 C68 C69 110.4(7) . .
C70 C68 C67 108.8(8) . .
C69 C68 C67 109.0(8) . .
C70 C68 H68 109.5 . .
C69 C68 H68 109.5 . .
C67 C68 H68 109.5 . .
C65 C69 C68 108.8(6) . .
C65 C69 H69A 109.9 . .
C68 C69 H69A 109.9 . .
C65 C69 H69B 109.9 . .
C68 C69 H69B 109.9 . .
H69A C69 H69B 108.3 . .
C63 C70 C68 109.5(6) . .
C63 C70 H70A 109.8 . .
C68 C70 H70A 109.8 . .
C63 C70 H70B 109.8 . .
C68 C70 H70B 109.8 . .
H70A C70 H70B 108.2 . .
C45 C61A C62A 109.6(10) . .
C45 C61A C67A 112.1(13) . .
C62A C61A C67A 108.1(11) . .
C45 C61A C66A 112.0(11) . .
C62A C61A C66A 106.3(10) . .
C67A C61A C66A 108.6(11) . .
C61A C62A C63A 112.8(8) . .
C61A C62A H62C 109.0 . .
C63A C62A H62C 109.0 . .
C61A C62A H62D 109.0 . .
C63A C62A H62D 109.0 . .
H62C C62A H62D 107.8 . .
C64A C63A C70A 111.5(8) . .
C64A C63A C62A 107.7(9) . .
C70A C63A C62A 106.1(10) . .
C64A C63A H63A 110.5 . .
C70A C63A H63A 110.5 . .
C62A C63A H63A 110.5 . .
C65A C64A C63A 109.5(8) . .
C65A C64A H64C 109.8 . .
C63A C64A H64C 109.8 . .
C65A C64A H64D 109.8 . .
C63A C64A H64D 109.8 . .
H64C C64A H64D 108.2 . .
C64A C65A C69A 111.0(8) . .
C64A C65A C66A 107.1(8) . .
C69A C65A C66A 110.7(9) . .
C64A C65A H65A 109.3 . .
C69A C65A H65A 109.3 . .
C66A C65A H65A 109.3 . .
C61A C66A C65A 110.4(9) . .
C61A C66A H66C 109.6 . .
C65A C66A H66C 109.6 . .
C61A C66A H66D 109.6 . .
C65A C66A H66D 109.6 . .
H66C C66A H66D 108.1 . .
C68A C67A C61A 110.7(10) . .
C68A C67A H67C 109.5 . .
C61A C67A H67C 109.5 . .
C68A C67A H67D 109.5 . .
C61A C67A H67D 109.5 . .
H67C C67A H67D 108.1 . .
C70A C68A C69A 108.4(10) . .
C70A C68A C67A 109.9(11) . .
C69A C68A C67A 109.2(11) . .
C70A C68A H68A 109.8 . .
C69A C68A H68A 109.8 . .
C67A C68A H68A 109.8 . .
C65A C69A C68A 110.3(9) . .
C65A C69A H69C 109.6 . .
C68A C69A H69C 109.6 . .
C65A C69A H69D 109.6 . .
C68A C69A H69D 109.6 . .
H69C C69A H69D 108.1 . .
C68A C70A C63A 111.7(9) . .
C68A C70A H70C 109.3 . .
C63A C70A H70C 109.3 . .
C68A C70A H70D 109.3 . .
C63A C70A H70D 109.3 . .
H70C C70A H70D 107.9 . .
C72 C71 C76 119.35(12) . .
C72 C71 C1 120.97(12) . .
C76 C71 C1 119.67(12) . .
C71 C72 C73 121.52(12) . .
C71 C72 H72 119.2 . .
C73 C72 H72 119.2 . .
C74 C73 C72 117.71(13) . .
C74 C73 C81 124.3(6) . .
C72 C73 C81 117.9(6) . .
C74 C73 C81A 121.8(6) . .
C72 C73 C81A 120.1(6) . .
C73 C74 C75 122.26(13) . .
C73 C74 H74 118.9 . .
C75 C74 H74 118.9 . .
C76 C75 C74 118.17(12) . .
C76 C75 C91 121.8(3) . .
C74 C75 C91 120.0(3) . .
C76 C75 C91A 122.5(4) . .
C74 C75 C91A 119.2(4) . .
C75 C76 C71 120.91(13) . .
C75 C76 H76 119.5 . .
C71 C76 H76 119.5 . .
C73 C81 C87 108.0(9) . .
C73 C81 C86 113.1(11) . .
C87 C81 C86 108.0(9) . .
C73 C81 C82 110.7(9) . .
C87 C81 C82 107.7(9) . .
C86 C81 C82 109.2(10) . .
C83 C82 C81 108.9(7) . .
C83 C82 H82A 109.9 . .
C81 C82 H82A 109.9 . .
C83 C82 H82B 109.9 . .
C81 C82 H82B 109.9 . .
H82A C82 H82B 108.3 . .
C84 C83 C90 109.9(8) . .
C84 C83 C82 110.3(10) . .
C90 C83 C82 110.2(7) . .
C84 C83 H83 108.8 . .
C90 C83 H83 108.8 . .
C82 C83 H83 108.8 . .
C83 C84 C85 109.3(9) . .
C83 C84 H84A 109.8 . .
C85 C84 H84A 109.8 . .
C83 C84 H84B 109.8 . .
C85 C84 H84B 109.8 . .
H84A C84 H84B 108.3 . .
C84 C85 C89 110.4(10) . .
C84 C85 C86 108.9(11) . .
C89 C85 C86 108.5(10) . .
C84 C85 H85 109.6 . .
C89 C85 H85 109.6 . .
C86 C85 H85 109.6 . .
C81 C86 C85 110.9(10) . .
C81 C86 H86A 109.5 . .
C85 C86 H86A 109.5 . .
C81 C86 H86B 109.5 . .
C85 C86 H86B 109.5 . .
H86A C86 H86B 108.1 . .
C81 C87 C88 111.3(7) . .
C81 C87 H87A 109.4 . .
C88 C87 H87A 109.4 . .
C81 C87 H87B 109.4 . .
C88 C87 H87B 109.4 . .
H87A C87 H87B 108.0 . .
C90 C88 C89 110.1(6) . .
C90 C88 C87 108.9(6) . .
C89 C88 C87 108.5(6) . .
C90 C88 H88 109.8 . .
C89 C88 H88 109.8 . .
C87 C88 H88 109.8 . .
C88 C89 C85 109.7(8) . .
C88 C89 H89A 109.7 . .
C85 C89 H89A 109.7 . .
C88 C89 H89B 109.7 . .
C85 C89 H89B 109.7 . .
H89A C89 H89B 108.2 . .
C88 C90 C83 109.5(6) . .
C88 C90 H90A 109.8 . .
C83 C90 H90A 109.8 . .
C88 C90 H90B 109.8 . .
C83 C90 H90B 109.8 . .
H90A C90 H90B 108.2 . .
C73 C81A C86A 112.7(10) . .
C73 C81A C82A 113.3(8) . .
C86A C81A C82A 106.4(9) . .
C73 C81A C87A 107.1(7) . .
C86A C81A C87A 109.0(8) . .
C82A C81A C87A 108.2(7) . .
C83A C82A C81A 112.0(7) . .
C83A C82A H82C 109.2 . .
C81A C82A H82C 109.2 . .
C83A C82A H82D 109.2 . .
C81A C82A H82D 109.2 . .
H82C C82A H82D 107.9 . .
C90A C83A C84A 109.2(7) . .
C90A C83A C82A 109.0(6) . .
C84A C83A C82A 108.1(8) . .
C90A C83A H83A 110.2 . .
C84A C83A H83A 110.2 . .
C82A C83A H83A 110.2 . .
C85A C84A C83A 109.6(8) . .
C85A C84A H84C 109.7 . .
C83A C84A H84C 109.7 . .
C85A C84A H84D 109.7 . .
C83A C84A H84D 109.7 . .
H84C C84A H84D 108.2 . .
C84A C85A C89A 109.9(9) . .
C84A C85A C86A 110.3(10) . .
C89A C85A C86A 109.4(9) . .
C84A C85A H85A 109.1 . .
C89A C85A H85A 109.1 . .
C86A C85A H85A 109.1 . .
C85A C86A C81A 110.4(8) . .
C85A C86A H86C 109.6 . .
C81A C86A H86C 109.6 . .
C85A C86A H86D 109.6 . .
C81A C86A H86D 109.6 . .
H86C C86A H86D 108.1 . .
C88A C87A C81A 110.8(6) . .
C88A C87A H87C 109.5 . .
C81A C87A H87C 109.5 . .
C88A C87A H87D 109.5 . .
C81A C87A H87D 109.5 . .
H87C C87A H87D 108.1 . .
C90A C88A C87A 109.5(5) . .
C90A C88A C89A 109.6(5) . .
C87A C88A C89A 109.0(5) . .
C90A C88A H88A 109.6 . .
C87A C88A H88A 109.6 . .
C89A C88A H88A 109.6 . .
C85A C89A C88A 109.2(7) . .
C85A C89A H89C 109.8 . .
C88A C89A H89C 109.8 . .
C85A C89A H89D 109.8 . .
C88A C89A H89D 109.8 . .
H89C C89A H89D 108.3 . .
C88A C90A C83A 110.7(5) . .
C88A C90A H90C 109.5 . .
C83A C90A H90C 109.5 . .
C88A C90A H90D 109.5 . .
C83A C90A H90D 109.5 . .
H90C C90A H90D 108.1 . .
C75 C91 C96 112.8(4) . .
C75 C91 C92 106.3(4) . .
C96 C91 C92 108.7(4) . .
C75 C91 C97 113.1(4) . .
C96 C91 C97 107.8(4) . .
C92 C91 C97 107.9(4) . .
C93 C92 C91 111.1(3) . .
C93 C92 H92A 109.4 . .
C91 C92 H92A 109.4 . .
C93 C92 H92B 109.4 . .
C91 C92 H92B 109.4 . .
H92A C92 H92B 108.0 . .
C94 C93 C100 108.9(2) . .
C94 C93 C92 109.3(2) . .
C100 C93 C92 109.1(3) . .
C94 C93 H93 109.8 . .
C100 C93 H93 109.8 . .
C92 C93 H93 109.8 . .
C95 C94 C93 109.8(2) . .
C95 C94 H94A 109.7 . .
C93 C94 H94A 109.7 . .
C95 C94 H94B 109.7 . .
C93 C94 H94B 109.7 . .
H94A C94 H94B 108.2 . .
C99 C95 C94 109.5(3) . .
C99 C95 C96 110.0(3) . .
C94 C95 C96 109.3(3) . .
C99 C95 H95 109.3 . .
C94 C95 H95 109.3 . .
C96 C95 H95 109.3 . .
C91 C96 C95 110.6(3) . .
C91 C96 H96A 109.5 . .
C95 C96 H96A 109.5 . .
C91 C96 H96B 109.5 . .
C95 C96 H96B 109.5 . .
H96A C96 H96B 108.1 . .
C98 C97 C91 110.8(3) . .
C98 C97 H97A 109.5 . .
C91 C97 H97A 109.5 . .
C98 C97 H97B 109.5 . .
C91 C97 H97B 109.5 . .
H97A C97 H97B 108.1 . .
C100 C98 C99 108.7(3) . .
C100 C98 C97 109.4(2) . .
C99 C98 C97 110.0(3) . .
C100 C98 H98 109.6 . .
C99 C98 H98 109.6 . .
C97 C98 H98 109.6 . .
C95 C99 C98 109.5(2) . .
C95 C99 H99A 109.8 . .
C98 C99 H99A 109.8 . .
C95 C99 H99B 109.8 . .
C98 C99 H99B 109.8 . .
H99A C99 H99B 108.2 . .
C98 C100 C93 110.0(2) . .
C98 C100 H10A 109.7 . .
C93 C100 H10A 109.7 . .
C98 C100 H10B 109.7 . .
C93 C100 H10B 109.7 . .
H10A C100 H10B 108.2 . .
C96A C91A C97A 107.8(7) . .
C96A C91A C75 113.4(7) . .
C97A C91A C75 106.9(7) . .
C96A C91A C92A 107.7(7) . .
C97A C91A C92A 108.3(7) . .
C75 C91A C92A 112.6(7) . .
C91A C92A C93A 110.9(5) . .
C91A C92A H92C 109.5 . .
C93A C92A H92C 109.5 . .
C91A C92A H92D 109.5 . .
C93A C92A H92D 109.5 . .
H92C C92A H92D 108.0 . .
C94A C93A C00A 111.4(5) . .
C94A C93A C92A 108.3(6) . .
C00A C93A C92A 107.8(5) . .
C94A C93A H93A 109.8 . .
C00A C93A H93A 109.8 . .
C92A C93A H93A 109.8 . .
C93A C94A C95A 109.8(5) . .
C93A C94A H94C 109.7 . .
C95A C94A H94C 109.7 . .
C93A C94A H94D 109.7 . .
C95A C94A H94D 109.7 . .
H94C C94A H94D 108.2 . .
C99A C95A C94A 111.9(5) . .
C99A C95A C96A 107.2(5) . .
C94A C95A C96A 108.9(5) . .
C99A C95A H95A 109.6 . .
C94A C95A H95A 109.6 . .
C96A C95A H95A 109.6 . .
C91A C96A C95A 111.1(5) . .
C91A C96A H96C 109.4 . .
C95A C96A H96C 109.4 . .
C91A C96A H96D 109.4 . .
C95A C96A H96D 109.4 . .
H96C C96A H96D 108.0 . .
C91A C97A C98A 111.1(5) . .
C91A C97A H97C 109.4 . .
C98A C97A H97C 109.4 . .
C91A C97A H97D 109.4 . .
C98A C97A H97D 109.4 . .
H97C C97A H97D 108.0 . .
C99A C98A C00A 109.2(5) . .
C99A C98A C97A 109.1(4) . .
C00A C98A C97A 107.4(5) . .
C99A C98A H98A 110.4 . .
C00A C98A H98A 110.4 . .
C97A C98A H98A 110.4 . .
C95A C99A C98A 110.5(5) . .
C95A C99A H99C 109.5 . .
C98A C99A H99C 109.5 . .
C95A C99A H99D 109.5 . .
C98A C99A H99D 109.5 . .
H99C C99A H99D 108.1 . .
C93A C00A C98A 111.6(5) . .
C93A C00A H00A 109.3 . .
C98A C00A H00A 109.3 . .
C93A C00A H00B 109.3 . .
C98A C00A H00B 109.3 . .
H00A C00A H00B 108.0 . .
C2S C1S C6S 123.2(14) . .
C2S C1S H1S 118.4 . .
C6S C1S H1S 118.4 . .
C3S C2S C1S 119.8(13) . .
C3S C2S H2S 120.1 . .
C1S C2S H2S 120.1 . .
C2S C3S C4S 119.1(14) . .
C2S C3S H3S 120.5 . .
C4S C3S H3S 120.5 . .
C3S C4S C5S 119.4(15) . .
C3S C4S H4S 120.3 . .
C5S C4S H4S 120.3 . .
C4S C5S C6S 123.6(12) . .
C4S C5S H5S 118.2 . .
C6S C5S H5S 118.2 . .
C1S C6S C5S 114.6(13) . .
C1S C6S H6S 122.7 . .
C5S C6S H6S 122.7 . .
C6T C1T C2T 120.7(7) . .
C6T C1T H1T 119.7 . .
C2T C1T H1T 119.7 . .
C3T C2T C1T 119.6(7) . .
C3T C2T H2T 120.2 . .
C1T C2T H2T 120.2 . .
C4T C3T C2T 119.3(8) . .
C4T C3T H3T 120.4 . .
C2T C3T H3T 120.4 . .
C3T C4T C5T 122.2(8) . .
C3T C4T H4T 118.9 . .
C5T C4T H4T 118.9 . .
C4T C5T C6T 118.8(8) . .
C4T C5T H5T 120.6 . .
C6T C5T H5T 120.6 . .
C5T C6T C1T 119.5(7) . .
C5T C6T H6T 120.3 . .
C1T C6T H6T 120.3 . .
C16S C11S C12S 122.4(19) . .
C16S C11S H11S 118.8 . .
C12S C11S H11S 118.8 . .
C13S C12S C11S 118.6(19) . .
C13S C12S H12S 120.7 . .
C11S C12S H12S 120.7 . .
C12S C13S C14S 119.2(18) . .
C12S C13S H13S 120.4 . .
C14S C13S H13S 120.4 . .
C15S C14S C13S 121.1(15) . .
C15S C14S H14S 119.5 . .
C13S C14S H14S 119.5 . .
C14S C15S C16S 120.1(11) . .
C14S C15S H15S 119.9 . .
C16S C15S H15S 119.9 . .
C11S C16S C15S 118.2(15) . .
C11S C16S H16S 120.9 . .
C15S C16S H16S 120.9 . .
C16T C11T C12T 119.5(10) . .
C16T C11T H11T 120.2 . .
C12T C11T H11T 120.2 . .
C13T C12T C11T 121.3(10) . .
C13T C12T H12T 119.3 . .
C11T C12T H12T 119.3 . .
C14T C13T C12T 118.8(9) . .
C14T C13T H13T 120.6 . .
C12T C13T H13T 120.6 . .
C13T C14T C15T 120.3(7) . .
C13T C14T H14T 119.9 . .
C15T C14T H14T 119.9 . .
C16T C15T C14T 120.4(6) . .
C16T C15T H15T 119.8 . .
C14T C15T H15T 119.8 . .
C11T C16T C15T 119.6(7) . .
C11T C16T H16T 120.2 . .
C15T C16T H16T 120.2 . .
C22S C21S C26S 119.2(4) . .
C22S C21S H21S 120.4 . .
C26S C21S H21S 120.4 . .
C21S C22S C23S 120.6(4) . .
C21S C22S H22S 119.7 . .
C23S C22S H22S 119.7 . .
C22S C23S C24S 119.8(4) . .
C22S C23S H23S 120.1 . .
C24S C23S H23S 120.1 . .
C25S C24S C23S 120.6(4) . .
C25S C24S H24S 119.7 . .
C23S C24S H24S 119.7 . .
C24S C25S C26S 119.4(5) . .
C24S C25S H25S 120.3 . .
C26S C25S H25S 120.3 . .
C25S C26S C21S 120.4(4) . .
C25S C26S H26S 119.8 . .
C21S C26S H26S 119.8 . .
C26T C21T C22T 119.8(10) . .
C26T C21T H21T 120.1 . .
C22T C21T H21T 120.1 . .
C23T C22T C21T 121.6(10) . .
C23T C22T H22T 119.2 . .
C21T C22T H22T 119.2 . .
C22T C23T C24T 119.1(10) . .
C22T C23T H23T 120.4 . .
C24T C23T H23T 120.4 . .
C25T C24T C23T 118.4(11) . .
C25T C24T H24T 120.8 . .
C23T C24T H24T 120.8 . .
C26T C25T C24T 122.9(13) . .
C26T C25T H25T 118.6 . .
C24T C25T H25T 118.6 . .
C21T C26T C25T 118.2(12) . .
C21T C26T H26T 120.9 . .
C25T C26T H26T 120.9 . .
C32S C31S C33S 118.4(5) . 2_657
C32S C31S H31S 120.8 . .
C33S C31S H31S 120.8 2_657 .
C33S C32S C31S 119.9(5) . .
C33S C32S H32S 120.1 . .
C31S C32S H32S 120.1 . .
C32S C33S C31S 121.6(4) . 2_657
C32S C33S H33S 119.2 . .
C31S C33S H33S 119.2 2_657 .
C33T C31T C32T 114.0(11) 2_657 .
C33T C31T H31T 123.0 2_657 .
C32T C31T H31T 123.0 . .
C33T C32T C31T 119.3(11) . .
C33T C32T H32T 120.4 . .
C31T C32T H32T 120.4 . .
C32T C33T H33T 116.6 . .
C31T C33T H33T 116.6 2_657 .

loop_
_geom_bond_atom_site_label_1
_geom_bond_atom_site_label_2
_geom_bond_distance
_geom_bond_site_symmetry_2
O1 C1 1.4526(16) .
O1 O1 1.4723(18) 2_566
C1 C71 1.5274(18) .
C1 C41 1.5337(19) .
C1 C11 1.5363(18) .
C11 C12 1.3804(19) .
C11 C16 1.4021(19) .
C12 C13 1.4002(19) .
C12 H12 0.9500 .
C13 C14 1.389(2) .
C13 C21A 1.530(7) .
C13 C21 1.533(10) .
C14 C15 1.4089(19) .
C14 H14 0.9500 .
C15 C16 1.3914(18) .
C15 C31 1.5325(19) .
C16 H16 0.9500 .
C21 C26 1.538(11) .
C21 C27 1.540(11) .
C21 C22 1.548(11) .
C22 C23 1.530(10) .
C22 H22A 0.9900 .
C22 H22B 0.9900 .
C23 C30 1.504(10) .
C23 C24 1.513(11) .
C23 H23 1.0000 .
C24 C25 1.512(9) .
C24 H24A 0.9900 .
C24 H24B 0.9900 .
C25 C29 1.528(10) .
C25 C26 1.538(11) .
C25 H25 1.0000 .
C26 H26A 0.9900 .
C26 H26B 0.9900 .
C27 C28 1.540(10) .
C27 H27A 0.9900 .
C27 H27B 0.9900 .
C28 C30 1.513(8) .
C28 C29 1.542(10) .
C28 H28 1.0000 .
C29 H29A 0.9900 .
C29 H29B 0.9900 .
C30 H30A 0.9900 .
C30 H30B 0.9900 .
C21A C22A 1.537(8) .
C21A C26A 1.539(8) .
C21A C27A 1.542(8) .
C22A C23A 1.538(8) .
C22A H22C 0.9900 .
C22A H22D 0.9900 .
C23A C30A 1.531(7) .
C23A C24A 1.543(7) .
C23A H23A 1.0000 .
C24A C25A 1.522(7) .
C24A H24C 0.9900 .
C24A H24D 0.9900 .
C25A C29A 1.514(8) .
C25A C26A 1.533(8) .
C25A H25A 1.0000 .
C26A H26C 0.9900 .
C26A H26D 0.9900 .
C27A C28A 1.531(7) .
C27A H27C 0.9900 .
C27A H27D 0.9900 .
C28A C30A 1.510(6) .
C28A C29A 1.532(7) .
C28A H28A 1.0000 .
C29A H29C 0.9900 .
C29A H29D 0.9900 .
C30A H30C 0.9900 .
C30A H30D 0.9900 .
C31 C32 1.5409(19) .
C31 C36 1.543(2) .
C31 C37 1.5453(19) .
C32 C33 1.537(2) .
C32 H32A 0.9900 .
C32 H32B 0.9900 .
C33 C34 1.523(3) .
C33 C40 1.534(2) .
C33 H33 1.0000 .
C34 C35 1.520(2) .
C34 H34A 0.9900 .
C34 H34B 0.9900 .
C35 C39 1.529(2) .
C35 C36 1.536(2) .
C35 H35 1.0000 .
C36 H36A 0.9900 .
C36 H36B 0.9900 .
C37 C38 1.540(2) .
C37 H37A 0.9900 .
C37 H37B 0.9900 .
C38 C39 1.524(2) .
C38 C40 1.528(2) .
C38 H38 1.0000 .
C39 H39A 0.9900 .
C39 H39B 0.9900 .
C40 H40A 0.9900 .
C40 H40B 0.9900 .
C41 C42 1.3794(19) .
C41 C46 1.3998(19) .
C42 C43 1.404(2) .
C42 H42 0.9500 .
C43 C44 1.392(2) .
C43 C51A 1.526(10) .
C43 C51 1.535(6) .
C44 C45 1.4073(19) .
C44 H44 0.9500 .
C45 C46 1.3849(19) .
C45 C61 1.530(7) .
C45 C61A 1.534(10) .
C46 H46 0.9500 .
C51 C56 1.534(7) .
C51 C57 1.535(7) .
C51 C52 1.548(7) .
C52 C53 1.538(5) .
C52 H52A 0.9900 .
C52 H52B 0.9900 .
C53 C60 1.498(6) .
C53 C54 1.523(5) .
C53 H53 1.0000 .
C54 C55 1.528(5) .
C54 H54A 0.9900 .
C54 H54B 0.9900 .
C55 C56 1.537(5) .
C55 C59 1.555(7) .
C55 H55 1.0000 .
C56 H56A 0.9900 .
C56 H56B 0.9900 .
C57 C58 1.543(7) .
C57 H57A 0.9900 .
C57 H57B 0.9900 .
C58 C60 1.505(7) .
C58 C59 1.522(7) .
C58 H58 1.0000 .
C59 H59A 0.9900 .
C59 H59B 0.9900 .
C60 H60A 0.9900 .
C60 H60B 0.9900 .
C51A C56A 1.519(11) .
C51A C57A 1.527(11) .
C51A C52A 1.539(11) .
C52A C53A 1.547(8) .
C52A H52C 0.9900 .
C52A H52D 0.9900 .
C53A C54A 1.505(8) .
C53A C60A 1.515(10) .
C53A H53A 1.0000 .
C54A C55A 1.509(9) .
C54A H54C 0.9900 .
C54A H54D 0.9900 .
C55A C59A 1.509(10) .
C55A C56A 1.556(9) .
C55A H55A 1.0000 .
C56A H56C 0.9900 .
C56A H56D 0.9900 .
C57A C58A 1.543(11) .
C57A H57C 0.9900 .
C57A H57D 0.9900 .
C58A C59A 1.511(11) .
C58A C60A 1.524(11) .
C58A H58A 1.0000 .
C59A H59C 0.9900 .
C59A H59D 0.9900 .
C60A H60C 0.9900 .
C60A H60D 0.9900 .
C61 C66 1.541(8) .
C61 C67 1.541(8) .
C61 C62 1.550(8) .
C62 C63 1.535(7) .
C62 H62A 0.9900 .
C62 H62B 0.9900 .
C63 C64 1.522(7) .
C63 C70 1.523(8) .
C63 H63 1.0000 .
C64 C65 1.532(6) .
C64 H64A 0.9900 .
C64 H64B 0.9900 .
C65 C69 1.528(7) .
C65 C66 1.543(8) .
C65 H65 1.0000 .
C66 H66A 0.9900 .
C66 H66B 0.9900 .
C67 C68 1.538(8) .
C67 H67A 0.9900 .
C67 H67B 0.9900 .
C68 C70 1.531(7) .
C68 C69 1.533(8) .
C68 H68 1.0000 .
C69 H69A 0.9900 .
C69 H69B 0.9900 .
C70 H70A 0.9900 .
C70 H70B 0.9900 .
C61A C62A 1.534(11) .
C61A C67A 1.540(11) .
C61A C66A 1.542(11) .
C62A C63A 1.536(10) .
C62A H62C 0.9900 .
C62A H62D 0.9900 .
C63A C64A 1.516(10) .
C63A C70A 1.529(10) .
C63A H63A 1.0000 .
C64A C65A 1.511(8) .
C64A H64C 0.9900 .
C64A H64D 0.9900 .
C65A C69A 1.516(10) .
C65A C66A 1.548(11) .
C65A H65A 1.0000 .
C66A H66C 0.9900 .
C66A H66D 0.9900 .
C67A C68A 1.538(11) .
C67A H67C 0.9900 .
C67A H67D 0.9900 .
C68A C70A 1.495(10) .
C68A C69A 1.517(11) .
C68A H68A 1.0000 .
C69A H69C 0.9900 .
C69A H69D 0.9900 .
C70A H70C 0.9900 .
C70A H70D 0.9900 .
C71 C72 1.3841(19) .
C71 C76 1.3985(19) .
C72 C73 1.3998(19) .
C72 H72 0.9500 .
C73 C74 1.3902(19) .
C73 C81 1.528(9) .
C73 C81A 1.535(8) .
C74 C75 1.4031(19) .
C74 H74 0.9500 .
C75 C76 1.3891(19) .
C75 C91 1.532(5) .
C75 C91A 1.541(10) .
C76 H76 0.9500 .
C81 C87 1.536(10) .
C81 C86 1.540(10) .
C81 C82 1.552(10) .
C82 C83 1.540(9) .
C82 H82A 0.9900 .
C82 H82B 0.9900 .
C83 C84 1.520(10) .
C83 C90 1.527(8) .
C83 H83 1.0000 .
C84 C85 1.524(10) .
C84 H84A 0.9900 .
C84 H84B 0.9900 .
C85 C89 1.537(10) .
C85 C86 1.540(10) .
C85 H85 1.0000 .
C86 H86A 0.9900 .
C86 H86B 0.9900 .
C87 C88 1.551(9) .
C87 H87A 0.9900 .
C87 H87B 0.9900 .
C88 C90 1.515(7) .
C88 C89 1.522(8) .
C88 H88 1.0000 .
C89 H89A 0.9900 .
C89 H89B 0.9900 .
C90 H90A 0.9900 .
C90 H90B 0.9900 .
C81A C86A 1.544(9) .
C81A C82A 1.544(9) .
C81A C87A 1.545(9) .
C82A C83A 1.543(8) .
C82A H82C 0.9900 .
C82A H82D 0.9900 .
C83A C90A 1.526(7) .
C83A C84A 1.531(9) .
C83A H83A 1.0000 .
C84A C85A 1.518(9) .
C84A H84C 0.9900 .
C84A H84D 0.9900 .
C85A C89A 1.528(9) .
C85A C86A 1.535(9) .
C85A H85A 1.0000 .
C86A H86C 0.9900 .
C86A H86D 0.9900 .
C87A C88A 1.533(8) .
C87A H87C 0.9900 .
C87A H87D 0.9900 .
C88A C90A 1.516(6) .
C88A C89A 1.541(7) .
C88A H88A 1.0000 .
C89A H89C 0.9900 .
C89A H89D 0.9900 .
C90A H90C 0.9900 .
C90A H90D 0.9900 .
C91 C96 1.537(6) .
C91 C92 1.540(6) .
C91 C97 1.540(6) .
C92 C93 1.537(3) .
C92 H92A 0.9900 .
C92 H92B 0.9900 .
C93 C94 1.528(4) .
C93 C100 1.532(4) .
C93 H93 1.0000 .
C94 C95 1.524(5) .
C94 H94A 0.9900 .
C94 H94B 0.9900 .
C95 C99 1.517(5) .
C95 C96 1.542(4) .
C95 H95 1.0000 .
C96 H96A 0.9900 .
C96 H96B 0.9900 .
C97 C98 1.540(4) .
C97 H97A 0.9900 .
C97 H97B 0.9900 .
C98 C100 1.523(4) .
C98 C99 1.527(4) .
C98 H98 1.0000 .
C99 H99A 0.9900 .
C99 H99B 0.9900 .
C100 H10A 0.9900 .
C100 H10B 0.9900 .
C91A C96A 1.535(11) .
C91A C97A 1.536(11) .
C91A C92A 1.544(11) .
C92A C93A 1.556(7) .
C92A H92C 0.9900 .
C92A H92D 0.9900 .
C93A C94A 1.501(8) .
C93A C00A 1.511(8) .
C93A H93A 1.0000 .
C94A C95A 1.515(7) .
C94A H94C 0.9900 .
C94A H94D 0.9900 .
C95A C99A 1.510(7) .
C95A C96A 1.557(6) .
C95A H95A 1.0000 .
C96A H96C 0.9900 .
C96A H96D 0.9900 .
C97A C98A 1.550(6) .
C97A H97C 0.9900 .
C97A H97D 0.9900 .
C98A C99A 1.525(7) .
C98A C00A 1.526(7) .
C98A H98A 1.0000 .
C99A H99C 0.9900 .
C99A H99D 0.9900 .
C00A H00A 0.9900 .
C00A H00B 0.9900 .
C1S C2S 1.370(7) .
C1S C6S 1.370(7) .
C1S H1S 0.9500 .
C2S C3S 1.363(7) .
C2S H2S 0.9500 .
C3S C4S 1.364(7) .
C3S H3S 0.9500 .
C4S C5S 1.366(7) .
C4S H4S 0.9500 .
C5S C6S 1.376(7) .
C5S H5S 0.9500 .
C6S H6S 0.9500 .
C1T C6T 1.375(6) .
C1T C2T 1.376(6) .
C1T H1T 0.9500 .
C2T C3T 1.365(5) .
C2T H2T 0.9500 .
C3T C4T 1.359(6) .
C3T H3T 0.9500 .
C4T C5T 1.366(6) .
C4T H4T 0.9500 .
C5T C6T 1.374(6) .
C5T H5T 0.9500 .
C6T H6T 0.9500 .
C11S C16S 1.361(7) .
C11S C12S 1.379(7) .
C11S H11S 0.9500 .
C12S C13S 1.366(7) .
C12S H12S 0.9500 .
C13S C14S 1.371(7) .
C13S H13S 0.9500 .
C14S C15S 1.366(7) .
C14S H14S 0.9500 .
C15S C16S 1.367(7) .
C15S H15S 0.9500 .
C16S H16S 0.9500 .
C11T C16T 1.359(6) .
C11T C12T 1.382(6) .
C11T H11T 0.9500 .
C12T C13T 1.364(6) .
C12T H12T 0.9500 .
C13T C14T 1.362(6) .
C13T H13T 0.9500 .
C14T C15T 1.382(5) .
C14T H14T 0.9500 .
C15T C16T 1.366(6) .
C15T H15T 0.9500 .
C16T H16T 0.9500 .
C21S C22S 1.363(5) .
C21S C26S 1.380(5) .
C21S H21S 0.9500 .
C22S C23S 1.368(5) .
C22S H22S 0.9500 .
C23S C24S 1.369(5) .
C23S H23S 0.9500 .
C24S C25S 1.363(5) .
C24S H24S 0.9500 .
C25S C26S 1.374(5) .
C25S H25S 0.9500 .
C26S H26S 0.9500 .
C21T C26T 1.362(7) .
C21T C22T 1.368(7) .
C21T H21T 0.9500 .
C22T C23T 1.363(7) .
C22T H22T 0.9500 .
C23T C24T 1.374(7) .
C23T H23T 0.9500 .
C24T C25T 1.365(7) .
C24T H24T 0.9500 .
C25T C26T 1.363(7) .
C25T H25T 0.9500 .
C26T H26T 0.9500 .
C31S C32S 1.372(5) .
C31S C33S 1.382(5) 2_657
C31S H31S 0.9500 .
C32S C33S 1.364(4) .
C32S H32S 0.9500 .
C33S H33S 0.9500 .
C31T C33T 1.365(5) 2_657
C31T C32T 1.370(5) .
C31T H31T 0.9500 .
C32T C33T 1.361(5) .
C32T H32T 0.9500 .
C33T H33T 0.9500 .
